data_7700942
loop_
_publ_author_name
'Ke, Feng'
'Song, Yongbo'
'Li, Hao'
'Zhou, Chuanjun'
'Du, Yuanxin'
'Zhu, Manzhou'

_publ_section_title
;
 Sub-nanometer Cu(i) clusters: coordination-modulated (Se vs. S)
 atom-packing mode and emission.
;
_journal_issue 37
_journal_name_full 'Dalton transactions (Cambridge, England : 2003)'
_journal_page_first 13921
_journal_page_last 13924
_journal_paper_doi 10.1039/c9dt02908g
_journal_volume 48
_journal_year 2019
_chemical_formula_moiety 'C150 H125 Cu13 P4 Se13, C H2 Cl2, 3[CH2Cl2], 2[CH2Cl2]'
_chemical_formula_sum 'C159 H143 Cl18 Cu13 P4 Se13'
_chemical_formula_weight 4668.21
_space_group_crystal_system triclinic
_space_group_IT_number 2
_space_group_name_Hall '-P 1'
_space_group_name_H-M_alt 'P -1'
_symmetry_space_group_name_Hall '-P 1'
_symmetry_space_group_name_H-M 'P -1'
_atom_sites_solution_hydrogens geom
_audit_creation_date 2019-07-25
_audit_creation_method
;
Olex2 1.3-dev
(compiled 2019.03.18 svn.r3573 for OlexSys, GUI svn.r5830)
;
_audit_update_record
;
2019-08-06 deposited with the CCDC.    2019-08-27 downloaded from the CCDC.
;
_cell_angle_alpha 79.2200(10)
_cell_angle_beta 87.641(2)
_cell_angle_gamma 63.6130(10)
_cell_formula_units_Z 2
_cell_length_a 17.6959(19)
_cell_length_b 19.509(2)
_cell_length_c 25.994(3)
_cell_measurement_reflns_used 9197
_cell_measurement_temperature 296(2)
_cell_measurement_theta_max 25.61
_cell_measurement_theta_min 2.18
_cell_volume 7888.1(15)
_computing_cell_refinement 'SAINT v7.68A (Bruker, 2009)'
_computing_data_reduction 'SAINT v7.68A (Bruker, 2009)'
_computing_molecular_graphics 'Olex2 1.3-dev (Dolomanov et al., 2009)'
_computing_publication_material 'Olex2 1.3-dev (Dolomanov et al., 2009)'
_computing_structure_refinement 'ShelXL 2018/3 (Sheldrick, 2015)'
_computing_structure_solution 'ShelXT (Sheldrick, 2015)'
_diffrn_ambient_temperature 296.15
_diffrn_measured_fraction_theta_full 0.987
_diffrn_measured_fraction_theta_max 0.898
_diffrn_measurement_device_type 'Bruker APEX-II CCD'
_diffrn_measurement_method '\f and \w scans'
_diffrn_radiation_type MoK\a
_diffrn_radiation_wavelength 0.71073
_diffrn_reflns_av_R_equivalents 0.0523
_diffrn_reflns_av_unetI/netI 0.1056
_diffrn_reflns_Laue_measured_fraction_full 0.987
_diffrn_reflns_Laue_measured_fraction_max 0.898
_diffrn_reflns_limit_h_max 21
_diffrn_reflns_limit_h_min -21
_diffrn_reflns_limit_k_max 24
_diffrn_reflns_limit_k_min -23
_diffrn_reflns_limit_l_max 33
_diffrn_reflns_limit_l_min -31
_diffrn_reflns_number 61767
_diffrn_reflns_point_group_measured_fraction_full 0.987
_diffrn_reflns_point_group_measured_fraction_max 0.898
_diffrn_reflns_theta_full 25.242
_diffrn_reflns_theta_max 27.140
_diffrn_reflns_theta_min 1.299
_exptl_absorpt_coefficient_mu 5.110
_exptl_absorpt_correction_T_max 0.7455
_exptl_absorpt_correction_T_min 0.5272
_exptl_absorpt_correction_type multi-scan
_exptl_absorpt_process_details
;
SADABS-2008/1 (Bruker,2008) was used for absorption correction.
wR2(int) was 0.1349 before and 0.0476 after correction.
The Ratio of minimum to maximum transmission is 0.7072.
The \l/2 correction factor is 0.0015.
;
_exptl_crystal_colour green
_exptl_crystal_colour_primary green
_exptl_crystal_density_diffrn 1.965
_exptl_crystal_description cubic
_exptl_crystal_F_000 4564
_exptl_crystal_size_max 0.1
_exptl_crystal_size_mid 0.09
_exptl_crystal_size_min 0.08
_refine_diff_density_max 3.076
_refine_diff_density_min -1.045
_refine_diff_density_rms 0.154
_refine_ls_extinction_method none
_refine_ls_goodness_of_fit_ref 1.007
_refine_ls_hydrogen_treatment constr
_refine_ls_matrix_type full
_refine_ls_number_parameters 1648
_refine_ls_number_reflns 31370
_refine_ls_number_restraints 2106
_refine_ls_restrained_S_all 0.988
_refine_ls_R_factor_all 0.1187
_refine_ls_R_factor_gt 0.0620
_refine_ls_shift/su_max 0.001
_refine_ls_shift/su_mean 0.000
_refine_ls_structure_factor_coef Fsqd
_refine_ls_weighting_details 'w=1/[\s^2^(Fo^2^)+(0.0858P)^2^] where P=(Fo^2^+2Fc^2^)/3'
_refine_ls_weighting_scheme calc
_refine_ls_wR_factor_gt 0.1522
_refine_ls_wR_factor_ref 0.1752
_reflns_Friedel_coverage 0.000
_reflns_number_gt 17967
_reflns_number_total 31370
_reflns_threshold_expression 'I > 2\s(I)'
_cod_data_source_file c9dt02908g2.cif
_cod_data_source_block aaa
_cod_depositor_comments 'Adding full bibliography for 7700942.cif.'
_cod_database_code 7700942
_shelx_shelxl_version_number 2018/3
_shelx_space_group_comment
;
The symmetry employed for this shelxl refinement is uniquely defined
by the following loop, which should always be used as a source of
symmetry information in preference to the above space-group names.
They are only intended as comments.
;
_olex2_refinement_description
;
1. Fixed Uiso
 At 1.2 times of:
  All C(H) groups, All C(H,H) groups
2. Rigid bond restraints
 C8BA, C9CA, C0DA, C1DA, C2DA, C3DA, C0AA, C1AA, C2AA, C3AA, C4AA, C5AA, C6AA,
 C7AA, C8AA, C0BA, C1BA, C2BA, C4BA, C5BA, C6BA, C7BA, C9BA, C0CA, C1CA, C2CA,
 C3CA, C4CA, C5CA, C6CA, C8CA, C4DA, C5EA, C6FA, C7GA, C9GA, C0HA, C2HA, C3HA,
 C5DA, C6DA, C8DA, C9DA, C0EA, C1EA, C2EA, C3EA, C4EA, C6EA, C7EA, C8EA, C9EA,
 C0FA, C1FA, C2FA, C3FA, C4FA, C5FA, C7FA, C8FA, C9FA, C0GA, C1GA, C2GA, C3GA,
 C4GA, C5GA, C6GA, C8GA, C4HA, C5IA, C6JA, C7KA, C9KA, C0LA, C1LA, C2LA, C3LA,
 C5HA, C6HA, C7HA, C8HA, C9HA, C0IA, C1IA, C2IA, C3IA, C4IA, C6IA, C7IA, C8IA,
 C9IA, C0JA, C1JA, C2JA, C3JA, C4JA, C5JA, C8JA, C9JA, C0KA, C1KA, C2KA, C3KA,
 C4KA, C5KA, C6KA, C8KA, C1, C2, C3, C4, C5, C6, C7, C8, C9, C10, C11, C12, C14,
  C16, C17, C18, C19, C20, C21, C22, C23, C24, C25, C26, C27, C28, C29, C30,
 C31, C33, C34, C36, C37, C39, C6LA, C8LA, C0MA, C4LA, C5LA, C7LA, C9LA, C9AA,
 C3BA
 with sigma for 1-2 distances of 0.02 and sigma for 1-3 distances of 0.01
3. Uiso/Uaniso restraints and constraints
C8BA \\sim C9CA \\sim C0DA \\sim C1DA \\sim C2DA \\sim C3DA \\sim C0AA \\sim
C1AA \\sim C2AA \\sim C3AA \\sim C4AA \\sim C5AA \\sim C6AA \\sim C7AA \\sim
C8AA \\sim C0BA \\sim C1BA \\sim C2BA \\sim C4BA \\sim C5BA \\sim C6BA \\sim
C7BA \\sim C9BA \\sim C0CA \\sim C1CA \\sim C2CA \\sim C3CA \\sim C4CA \\sim
C5CA \\sim C6CA \\sim C8CA \\sim C4DA \\sim C5EA \\sim C6FA \\sim C7GA \\sim
C9GA \\sim C0HA \\sim C2HA \\sim C3HA \\sim C5DA \\sim C6DA \\sim C8DA \\sim
C9DA \\sim C0EA \\sim C1EA \\sim C2EA \\sim C3EA \\sim C4EA \\sim C6EA \\sim
C7EA \\sim C8EA \\sim C9EA \\sim C0FA \\sim C1FA \\sim C2FA \\sim C3FA \\sim
C4FA \\sim C5FA \\sim C7FA \\sim C8FA \\sim C9FA \\sim C0GA \\sim C1GA \\sim
C2GA \\sim C3GA \\sim C4GA \\sim C5GA \\sim C6GA \\sim C8GA \\sim C4HA \\sim
C5IA \\sim C6JA \\sim C7KA \\sim C9KA \\sim C0LA \\sim C1LA \\sim C2LA \\sim
C3LA \\sim C5HA \\sim C6HA \\sim C7HA \\sim C8HA \\sim C9HA \\sim C0IA \\sim
C1IA \\sim C2IA \\sim C3IA \\sim C4IA \\sim C6IA \\sim C7IA \\sim C8IA \\sim
C9IA \\sim C0JA \\sim C1JA \\sim C2JA \\sim C3JA \\sim C4JA \\sim C5JA \\sim
C8JA \\sim C9JA \\sim C0KA \\sim C1KA \\sim C2KA \\sim C3KA \\sim C4KA \\sim
C5KA \\sim C6KA \\sim C8KA \\sim C1 \\sim C2 \\sim C3 \\sim C4 \\sim C5 \\sim
C6 \\sim C7 \\sim C8 \\sim C9 \\sim C10 \\sim C11 \\sim C12 \\sim C14 \\sim C16
\\sim C17 \\sim C18 \\sim C19 \\sim C20 \\sim C21 \\sim C22 \\sim C23 \\sim C24
\\sim C25 \\sim C26 \\sim C27 \\sim C28 \\sim C29 \\sim C30 \\sim C31 \\sim C33
\\sim C34 \\sim C36 \\sim C37 \\sim C39 \\sim C6LA \\sim C8LA \\sim C0MA \\sim
C4LA \\sim C5LA \\sim C7LA \\sim C9LA \\sim C9AA \\sim C3BA: within 2A with
sigma of 0.02 and sigma for terminal atoms of 0.01 within 2A
Uanis(C8BA) \\sim Ueq, Uanis(C9CA) \\sim Ueq, Uanis(C0DA) \\sim Ueq,
Uanis(C1DA) \\sim Ueq, Uanis(C2DA) \\sim Ueq, Uanis(C3DA) \\sim Ueq,
Uanis(C0AA) \\sim Ueq, Uanis(C1AA) \\sim Ueq, Uanis(C2AA) \\sim Ueq,
Uanis(C3AA) \\sim Ueq, Uanis(C4AA) \\sim Ueq, Uanis(C5AA) \\sim Ueq,
Uanis(C6AA) \\sim Ueq, Uanis(C7AA) \\sim Ueq, Uanis(C8AA) \\sim Ueq,
Uanis(C0BA) \\sim Ueq, Uanis(C1BA) \\sim Ueq, Uanis(C2BA) \\sim Ueq,
Uanis(C4BA) \\sim Ueq, Uanis(C5BA) \\sim Ueq, Uanis(C6BA) \\sim Ueq,
Uanis(C7BA) \\sim Ueq, Uanis(C9BA) \\sim Ueq, Uanis(C0CA) \\sim Ueq,
Uanis(C1CA) \\sim Ueq, Uanis(C2CA) \\sim Ueq, Uanis(C3CA) \\sim Ueq,
Uanis(C4CA) \\sim Ueq, Uanis(C5CA) \\sim Ueq, Uanis(C6CA) \\sim Ueq,
Uanis(C8CA) \\sim Ueq, Uanis(C4DA) \\sim Ueq, Uanis(C5EA) \\sim Ueq,
Uanis(C6FA) \\sim Ueq, Uanis(C7GA) \\sim Ueq, Uanis(C9GA) \\sim Ueq,
Uanis(C0HA) \\sim Ueq, Uanis(C2HA) \\sim Ueq, Uanis(C3HA) \\sim Ueq,
Uanis(C5DA) \\sim Ueq, Uanis(C6DA) \\sim Ueq, Uanis(C8DA) \\sim Ueq,
Uanis(C9DA) \\sim Ueq, Uanis(C0EA) \\sim Ueq, Uanis(C1EA) \\sim Ueq,
Uanis(C2EA) \\sim Ueq, Uanis(C3EA) \\sim Ueq, Uanis(C4EA) \\sim Ueq,
Uanis(C6EA) \\sim Ueq, Uanis(C7EA) \\sim Ueq, Uanis(C8EA) \\sim Ueq,
Uanis(C9EA) \\sim Ueq, Uanis(C0FA) \\sim Ueq, Uanis(C1FA) \\sim Ueq,
Uanis(C2FA) \\sim Ueq, Uanis(C3FA) \\sim Ueq, Uanis(C4FA) \\sim Ueq,
Uanis(C5FA) \\sim Ueq, Uanis(C7FA) \\sim Ueq, Uanis(C8FA) \\sim Ueq,
Uanis(C9FA) \\sim Ueq, Uanis(C0GA) \\sim Ueq, Uanis(C1GA) \\sim Ueq,
Uanis(C2GA) \\sim Ueq, Uanis(C3GA) \\sim Ueq, Uanis(C4GA) \\sim Ueq,
Uanis(C5GA) \\sim Ueq, Uanis(C6GA) \\sim Ueq, Uanis(C8GA) \\sim Ueq,
Uanis(C4HA) \\sim Ueq, Uanis(C5IA) \\sim Ueq, Uanis(C6JA) \\sim Ueq,
Uanis(C7KA) \\sim Ueq, Uanis(C9KA) \\sim Ueq, Uanis(C0LA) \\sim Ueq,
Uanis(C1LA) \\sim Ueq, Uanis(C2LA) \\sim Ueq, Uanis(C3LA) \\sim Ueq,
Uanis(C5HA) \\sim Ueq, Uanis(C6HA) \\sim Ueq, Uanis(C7HA) \\sim Ueq,
Uanis(C8HA) \\sim Ueq, Uanis(C9HA) \\sim Ueq, Uanis(C0IA) \\sim Ueq,
Uanis(C1IA) \\sim Ueq, Uanis(C2IA) \\sim Ueq, Uanis(C3IA) \\sim Ueq,
Uanis(C4IA) \\sim Ueq, Uanis(C6IA) \\sim Ueq, Uanis(C7IA) \\sim Ueq,
Uanis(C8IA) \\sim Ueq, Uanis(C9IA) \\sim Ueq, Uanis(C0JA) \\sim Ueq,
Uanis(C1JA) \\sim Ueq, Uanis(C2JA) \\sim Ueq, Uanis(C3JA) \\sim Ueq,
Uanis(C4JA) \\sim Ueq, Uanis(C5JA) \\sim Ueq, Uanis(C8JA) \\sim Ueq,
Uanis(C9JA) \\sim Ueq, Uanis(C0KA) \\sim Ueq, Uanis(C1KA) \\sim Ueq,
Uanis(C2KA) \\sim Ueq, Uanis(C3KA) \\sim Ueq, Uanis(C4KA) \\sim Ueq,
Uanis(C5KA) \\sim Ueq, Uanis(C6KA) \\sim Ueq, Uanis(C8KA) \\sim Ueq, Uanis(C1)
\\sim Ueq, Uanis(C2) \\sim Ueq, Uanis(C3) \\sim Ueq, Uanis(C4) \\sim Ueq,
Uanis(C5) \\sim Ueq, Uanis(C6) \\sim Ueq, Uanis(C7) \\sim Ueq, Uanis(C8) \\sim
Ueq, Uanis(C9) \\sim Ueq, Uanis(C10) \\sim Ueq, Uanis(C11) \\sim Ueq,
Uanis(C12) \\sim Ueq, Uanis(C14) \\sim Ueq, Uanis(C16) \\sim Ueq, Uanis(C17)
\\sim Ueq, Uanis(C18) \\sim Ueq, Uanis(C19) \\sim Ueq, Uanis(C20) \\sim Ueq,
Uanis(C21) \\sim Ueq, Uanis(C22) \\sim Ueq, Uanis(C23) \\sim Ueq, Uanis(C24)
\\sim Ueq, Uanis(C25) \\sim Ueq, Uanis(C26) \\sim Ueq, Uanis(C27) \\sim Ueq,
Uanis(C28) \\sim Ueq, Uanis(C29) \\sim Ueq, Uanis(C30) \\sim Ueq, Uanis(C31)
\\sim Ueq, Uanis(C33) \\sim Ueq, Uanis(C34) \\sim Ueq, Uanis(C36) \\sim Ueq,
Uanis(C37) \\sim Ueq, Uanis(C39) \\sim Ueq, Uanis(C6LA) \\sim Ueq, Uanis(C8LA)
\\sim Ueq, Uanis(C0MA) \\sim Ueq, Uanis(C4LA) \\sim Ueq, Uanis(C5LA) \\sim Ueq,
Uanis(C7LA) \\sim Ueq, Uanis(C9LA) \\sim Ueq, Uanis(C9AA) \\sim Ueq,
Uanis(C3BA) \\sim Ueq: with sigma of 0.02 and sigma for terminal atoms of 0.01
4.a Secondary CH2 refined with riding coordinates:
 C3BA(H3BA,H3BB)
4.b Aromatic/amide H refined with riding coordinates:
 C3DA(H3DA), C0AA(H0AA), C2AA(H2AA), C7AA(H7AA), C8AA(H8AA), C2BA(H2BA),
 C5BA(H5BA), C6BA(H6BA), C7BA(H7BA), C0CA(H0CA), C1CA(H1CA), C3CA(H3CA),
 C8CA(H8CA), C4DA(H4DA), C5EA(H5EA), C6FA(H6FA), C9GA(H9GA), C2HA(H2HA),
 C3HA(H3HA), C5DA(H5DA), C6DA(H6DA), C8DA(H8DA), C9DA(H9DA), C0EA(H0EA),
 C1EA(H1EA), C2EA(H2EA), C3EA(H3EA), C4EA(H4EA), C6EA(H6EA), C7EA(H7EA),
 C8EA(H8EA), C9EA(H9EA), C0FA(H0FA), C1FA(H1FA), C2FA(H2FA), C3FA(H3FA),
 C4FA(H4FA), C5FA(H5FA), C7FA(H7FA), C8FA(H8FA), C9FA(H9FA), C0GA(H0GA),
 C1GA(H1GA), C2GA(H2GA), C3GA(H3GA), C4GA(H4GA), C5GA(H5GA), C6GA(H6GA),
 C8GA(H8GA), C5IA(H5IA), C6JA(H6JA), C7KA(H7KA), C0LA(H0LA), C1LA(H1LA),
 C3LA(H3LA), C5HA(H5HA), C6HA(H6HA), C7HA(H7HA), C8HA(H8HA), C9HA(H9HA),
 C0IA(H0IA), C1IA(H1IA), C2IA(H2IA), C3IA(H3IA), C6IA(H6IA), C8IA(H8IA),
 C9IA(H9IA), C0JA(H0JA), C1JA(H1JA), C2JA(H2JA), C3JA(H3JA), C4JA(H4JA),
 C5JA(H5JA), C8JA(H8JA), C9JA(H9JA), C0KA(H0KA), C1KA(H1KA), C2KA(H2KA),
 C3KA(H3KA), C4KA(H4KA), C5KA(H5KA), C6KA(H6KA), C8KA(H8KA), C1(H1), C2(H2),
 C3(H3), C4(H4), C5(H5), C6(H6), C7(H7), C8(H8), C9(H9), C10(H10), C11(H11),
 C12(H12), C14(H14), C16(H16), C17(H17), C18(H18), C19(H19), C20(H20), C21(H21),
  C22(H22), C23(H23), C24(H24), C25(H25), C26(H26), C27(H27), C28(H28),
 C29(H29), C30(H30), C31(H31), C33(H33), C34(H34), C36(H36), C37(H37), C39(H39),
  C6LA(H6LA), C8LA(H8LA), C0MA(H0MA), C4LA(H4LA), C5LA(H5LA), C7LA(H7LA),
 C9LA(H9LA), C9AA(H9AA)
;
_smtbx_masks_special_details
;
A solvent mask was calculated and 455 electrons were
found in a volume of 1253\%A^3 in 2 voids per unit cell.
This is consistent with the presence of 3[CH2Cl2] in one
void and then another 2[CH2Cl2] in another void per Formula
Unit, which accounts for 420 electrons per unit cell.
;
_smtbx_masks_void_probe_radius 1.2
_smtbx_masks_void_truncation_radius 1.2
_olex2_submission_special_instructions 'No special instructions were received'

loop_
_space_group_symop_operation_xyz
'x, y, z'
'-x, -y, -z'

loop_
_atom_site_label
_atom_site_type_symbol
_atom_site_fract_x
_atom_site_fract_y
_atom_site_fract_z
_atom_site_U_iso_or_equiv
_atom_site_adp_type
_atom_site_occupancy
_atom_site_site_symmetry_order
_atom_site_calc_flag
_atom_site_refinement_flags_posn
_atom_site_refinement_flags_adp
Se01 Se 0.55404(4) 0.32279(4) 0.34949(3) 0.02610(18) Uani 1 1 d . .
Se02 Se 0.63495(5) 0.31973(5) 0.21204(3) 0.02749(18) Uani 1 1 d . .
Se03 Se 0.78642(4) 0.21490(5) 0.33378(3) 0.02757(18) Uani 1 1 d . .
Se04 Se 0.79383(5) 0.40792(5) 0.26670(3) 0.0316(2) Uani 1 1 d . .
Se05 Se 0.53064(5) 0.51946(5) 0.28390(3) 0.0319(2) Uani 1 1 d . .
Se06 Se 0.64248(5) 0.12548(5) 0.30071(3) 0.0331(2) Uani 1 1 d . .
Se07 Se 0.68709(5) 0.42226(5) 0.40669(3) 0.0344(2) Uani 1 1 d . .
Se08 Se 0.90315(5) 0.20102(5) 0.20187(3) 0.0339(2) Uani 1 1 d . .
Se09 Se 0.75851(5) 0.09551(5) 0.16566(3) 0.0362(2) Uani 1 1 d . .
Se0A Se 0.48952(5) 0.20903(5) 0.18568(3) 0.0387(2) Uani 1 1 d . .
Se0B Se 0.36694(5) 0.42425(5) 0.23626(3) 0.0393(2) Uani 1 1 d . .
Se0C Se 0.91963(5) 0.01576(5) 0.29018(3) 0.0405(2) Uani 1 1 d . .
Se0D Se 0.37478(5) 0.25771(6) 0.32497(3) 0.0436(2) Uani 1 1 d . .
Cu0E Cu 0.66919(6) 0.18554(6) 0.37714(4) 0.0341(2) Uani 1 1 d . .
Cu0F Cu 0.68695(6) 0.32771(6) 0.36485(4) 0.0330(2) Uani 1 1 d . .
Cu0G Cu 0.65424(6) 0.41241(6) 0.25811(4) 0.0315(2) Uani 1 1 d . .
Cu0H Cu 0.68011(6) 0.49411(6) 0.31734(4) 0.0346(2) Uani 1 1 d . .
Cu0I Cu 0.76528(6) 0.20057(6) 0.20062(4) 0.0361(3) Uani 1 1 d . .
Cu0J Cu 0.78371(6) 0.10513(6) 0.30319(4) 0.0393(3) Uani 1 1 d . .
Cu0K Cu 0.90432(6) 0.07305(6) 0.19628(4) 0.0416(3) Uani 1 1 d . .
Cu0L Cu 0.49215(7) 0.42171(6) 0.26898(4) 0.0389(3) Uani 1 1 d . .
Cu0M Cu 0.80207(7) 0.29003(6) 0.25018(4) 0.0425(3) Uani 1 1 d . .
Cu0N Cu 0.49700(6) 0.31549(6) 0.21573(4) 0.0398(3) Uani 1 1 d . .
Cu0O Cu 0.51745(6) 0.22605(6) 0.32455(4) 0.0411(3) Uani 1 1 d . .
Cu0P Cu 0.63440(6) 0.17283(7) 0.20613(4) 0.0428(3) Uani 1 1 d . .
Cu0Q Cu 0.35592(6) 0.30125(7) 0.22947(4) 0.0427(3) Uani 1 1 d . .
P00R P 0.68108(13) 0.11933(12) 0.45842(8) 0.0307(5) Uani 1 1 d . .
P00S P 0.67730(13) 0.61129(12) 0.31481(8) 0.0323(5) Uani 1 1 d . .
P00T P 1.02383(14) 0.00044(15) 0.15925(9) 0.0434(6) Uani 1 1 d . .
P00U P 0.24776(15) 0.29355(16) 0.19234(9) 0.0475(7) Uani 1 1 d . .
C8BA C 0.6191(5) 0.3808(5) 0.1419(3) 0.0307(18) Uani 1 1 d . U
C9CA C 0.7002(5) 0.6644(5) 0.2555(3) 0.043(2) Uani 1 1 d . U
C0DA C 0.8032(5) 0.4697(5) 0.2016(3) 0.0363(19) Uani 1 1 d . U
C1DA C 0.8906(4) 0.1687(4) 0.3751(3) 0.0282(17) Uani 1 1 d . U
C2DA C 0.8013(5) 0.3878(5) 0.4351(3) 0.040(2) Uani 1 1 d . U
C3DA C 0.8610(6) 0.4990(5) 0.2010(4) 0.052(2) Uani 1 1 d . U
H3DA H 0.894322 0.488637 0.230849 0.062 Uiso 1 1 calc R U
C0AA C 0.5420(5) 0.4382(5) 0.1228(3) 0.044(2) Uani 1 1 d . U
H0AA H 0.495329 0.447420 0.143187 0.053 Uiso 1 1 calc R U
C1AA C 0.4950(5) 0.6056(5) 0.2254(3) 0.042(2) Uani 1 1 d . U
C2AA C 0.5351(5) 0.7584(5) 0.3072(3) 0.044(2) Uani 1 1 d . U
H2AA H 0.560807 0.777744 0.280328 0.053 Uiso 1 1 calc R U
C3AA C 0.3611(6) 0.1658(6) 0.3403(3) 0.048(2) Uani 1 1 d . U
C4AA C 0.7503(5) 0.6069(5) 0.3631(3) 0.041(2) Uani 1 1 d . U
C5AA C 0.6429(5) 0.0233(5) 0.3086(3) 0.0357(19) Uani 1 1 d . U
C6AA C 0.9241(6) -0.0840(5) 0.2947(4) 0.047(2) Uani 1 1 d . U
C7AA C 0.4388(6) 0.6781(5) 0.2334(4) 0.054(2) Uani 1 1 d . U
H7AA H 0.418889 0.685079 0.266630 0.064 Uiso 1 1 calc R U
C8AA C 0.6959(5) 0.2314(5) 0.5022(3) 0.040(2) Uani 1 1 d . U
H8AA H 0.654995 0.266956 0.476710 0.048 Uiso 1 1 calc R U
C0BA C 0.7528(5) 0.0163(5) 0.4639(3) 0.038(2) Uani 1 1 d . U
C1BA C 0.5835(5) 0.1203(5) 0.4837(3) 0.0346(19) Uani 1 1 d . U
C2BA C 0.7310(6) 0.2582(6) 0.5357(4) 0.048(2) Uani 1 1 d . U
H2BA H 0.712820 0.311390 0.533422 0.057 Uiso 1 1 calc R U
C4BA C 0.9102(5) 0.2541(5) 0.1317(3) 0.040(2) Uani 1 1 d . U
C5BA C 0.5227(6) 0.5944(6) 0.1757(4) 0.054(2) Uani 1 1 d . U
H5BA H 0.559258 0.544964 0.169789 0.065 Uiso 1 1 calc R U
C6BA C 0.5349(5) 0.1020(5) 0.4543(3) 0.040(2) Uani 1 1 d . U
H6BA H 0.553560 0.087546 0.422231 0.048 Uiso 1 1 calc R U
C7BA C 0.7548(6) 0.4853(5) 0.1574(4) 0.054(2) Uani 1 1 d . U
H7BA H 0.715578 0.465512 0.158125 0.065 Uiso 1 1 calc R U
C9BA C 0.2802(7) 0.1949(6) 0.1789(4) 0.064(3) Uani 1 1 d . U
C0CA C 0.4502(5) 0.3208(5) 0.4381(3) 0.044(2) Uani 1 1 d . U
H0CA H 0.455494 0.274427 0.430083 0.052 Uiso 1 1 calc R U
C1CA C 0.7824(6) 0.1017(5) 0.5453(4) 0.052(2) Uani 1 1 d . U
H1CA H 0.799508 0.048396 0.549781 0.062 Uiso 1 1 calc R U
C2CA C 1.0610(7) 0.0352(6) 0.0958(4) 0.060(3) Uani 1 1 d . U
C3CA C 1.0417(6) 0.0988(6) 0.4334(4) 0.060(3) Uani 1 1 d . U
H3CA H 1.092346 0.075637 0.453250 0.072 Uiso 1 1 calc R U
C4CA C 0.5756(5) 0.6813(5) 0.3316(3) 0.0352(19) Uani 1 1 d . U
C5CA C 0.7423(5) 0.1348(5) 0.0908(3) 0.040(2) Uani 1 1 d . U
C6CA C 0.7213(5) 0.1512(5) 0.5062(3) 0.0346(18) Uani 1 1 d . U
C8CA C 0.4150(6) 0.7787(6) 0.3608(4) 0.057(3) Uani 1 1 d . U
H8CA H 0.361144 0.811119 0.369914 0.068 Uiso 1 1 calc R U
C4DA C 0.2796(6) 0.6066(6) 0.0797(4) 0.063(3) Uani 1 1 d . U
H4DA H 0.261965 0.643317 0.048704 0.076 Uiso 1 1 calc R U
C5EA C 0.8992(7) 0.2714(7) 0.0385(4) 0.071(3) Uani 1 1 d . U
H5EA H 0.887441 0.257127 0.008723 0.086 Uiso 1 1 calc R U
C6FA C 0.4789(5) 0.4288(6) 0.4211(4) 0.053(2) Uani 1 1 d . U
H6FA H 0.505153 0.456105 0.401242 0.064 Uiso 1 1 calc R U
C7GA C 0.1941(5) 0.3567(6) 0.1310(3) 0.047(2) Uani 1 1 d . U
C9GA C 0.4546(6) 0.7020(6) 0.3853(4) 0.056(2) Uani 1 1 d . U
H9GA H 0.428404 0.682742 0.411827 0.067 Uiso 1 1 calc R U
C0HA C 0.4862(4) 0.3606(5) 0.4082(3) 0.0300(18) Uani 1 1 d . U
C2HA C 0.7369(6) -0.0426(5) 0.4928(4) 0.048(2) Uani 1 1 d . U
H2HA H 0.689805 -0.030798 0.513146 0.058 Uiso 1 1 calc R U
C3HA C 0.5534(5) 0.1412(5) 0.5311(3) 0.043(2) Uani 1 1 d . U
H3HA H 0.585405 0.153291 0.552029 0.051 Uiso 1 1 calc R U
C5DA C 0.7244(7) 0.1879(7) -0.0156(4) 0.066(3) Uani 1 1 d . U
H5DA H 0.719526 0.206137 -0.051575 0.079 Uiso 1 1 calc R U
C6DA C 0.7946(6) 0.0889(6) 0.0582(4) 0.058(3) Uani 1 1 d . U
H6DA H 0.837752 0.040320 0.072274 0.070 Uiso 1 1 calc R U
C8DA C 0.7544(7) 0.6978(6) 0.2537(4) 0.062(3) Uani 1 1 d . U
H8DA H 0.782630 0.693462 0.284382 0.074 Uiso 1 1 calc R U
C9DA C 0.4264(6) 0.0910(6) 0.3404(4) 0.059(3) Uani 1 1 d . U
H9DA H 0.480017 0.085791 0.331972 0.071 Uiso 1 1 calc R U
C0EA C 1.0419(6) 0.1044(7) 0.3808(4) 0.066(3) Uani 1 1 d . U
H0EA H 1.093100 0.084651 0.364585 0.079 Uiso 1 1 calc R U
C1EA C 0.1096(6) 0.4131(6) 0.1273(4) 0.068(3) Uani 1 1 d . U
H1EA H 0.077400 0.417453 0.156807 0.081 Uiso 1 1 calc R U
C2EA C 0.2009(6) 0.4021(6) 0.0389(4) 0.064(3) Uani 1 1 d . U
H2EA H 0.232416 0.397975 0.009136 0.077 Uiso 1 1 calc R U
C3EA C 0.4607(6) 0.3039(6) 0.0814(4) 0.056(2) Uani 1 1 d . U
H3EA H 0.469656 0.339208 0.096756 0.067 Uiso 1 1 calc R U
C4EA C 0.2993(6) 0.4849(6) 0.1305(4) 0.059(2) Uani 1 1 d . U
H4EA H 0.296754 0.437813 0.132943 0.071 Uiso 1 1 calc R U
C6EA C 0.3143(6) 0.6207(6) 0.1187(4) 0.063(3) Uani 1 1 d . U
H6EA H 0.320731 0.666086 0.115356 0.076 Uiso 1 1 calc R U
C7EA C 1.1219(6) 0.0392(7) 0.2185(4) 0.065(3) Uani 1 1 d . U
H7EA H 1.090804 0.089489 0.199847 0.078 Uiso 1 1 calc R U
C8EA C 0.9657(6) 0.1278(6) 0.4573(4) 0.062(3) Uani 1 1 d . U
H8EA H 0.965024 0.124314 0.493457 0.075 Uiso 1 1 calc R U
C9EA C 0.2691(6) 0.5415(6) 0.0831(4) 0.063(3) Uani 1 1 d . U
H9EA H 0.243292 0.533817 0.055734 0.075 Uiso 1 1 calc R U
C0FA C 0.1175(6) 0.4576(6) 0.0357(4) 0.060(3) Uani 1 1 d . U
H0FA H 0.092472 0.490473 0.004097 0.072 Uiso 1 1 calc R U
C1FA C 0.8691(6) 0.5446(6) 0.1546(4) 0.059(3) Uani 1 1 d . U
H1FA H 0.907924 0.564812 0.153450 0.071 Uiso 1 1 calc R U
C2FA C 0.6687(7) 0.7172(7) 0.1630(4) 0.075(3) Uani 1 1 d . U
H2FA H 0.638780 0.724361 0.132297 0.090 Uiso 1 1 calc R U
C3FA C 0.6786(6) -0.0308(5) 0.3530(3) 0.048(2) Uani 1 1 d . U
H3FA H 0.700910 -0.019005 0.379940 0.058 Uiso 1 1 calc R U
C4FA C 0.4053(6) 0.3473(6) 0.4806(4) 0.061(3) Uani 1 1 d . U
H4FA H 0.380250 0.319204 0.501034 0.073 Uiso 1 1 calc R U
C5FA C 0.4304(6) 0.1254(6) 0.5178(4) 0.056(2) Uani 1 1 d . U
H5FA H 0.379181 0.126912 0.529006 0.067 Uiso 1 1 calc R U
C7FA C 0.4557(6) 0.8076(6) 0.3224(4) 0.056(2) Uani 1 1 d . U
H7FA H 0.429959 0.860041 0.306702 0.067 Uiso 1 1 calc R U
C8FA C 0.6009(7) 0.4668(6) 0.0426(4) 0.058(3) Uani 1 1 d . U
H8FA H 0.594497 0.496137 0.009026 0.070 Uiso 1 1 calc R U
C9FA C 0.6713(6) 0.2357(6) 0.0167(4) 0.064(3) Uani 1 1 d . U
H9FA H 0.630317 0.285561 0.002890 0.077 Uiso 1 1 calc R U
C0GA C 0.0732(7) 0.4628(7) 0.0796(4) 0.072(3) Uani 1 1 d . U
H0GA H 0.017338 0.500359 0.077987 0.087 Uiso 1 1 calc R U
C1GA C 0.4595(6) 0.1043(6) 0.4709(4) 0.053(2) Uani 1 1 d . U
H1GA H 0.427952 0.091460 0.450236 0.064 Uiso 1 1 calc R U
C2GA C 0.4330(6) 0.4570(6) 0.4633(4) 0.062(3) Uani 1 1 d . U
H2GA H 0.426495 0.503774 0.471383 0.074 Uiso 1 1 calc R U
C3GA C 0.8721(5) 0.3432(5) 0.4118(4) 0.046(2) Uani 1 1 d . U
H3GA H 0.867579 0.327388 0.380892 0.055 Uiso 1 1 calc R U
C4GA C 0.3411(6) 0.5632(6) 0.1657(4) 0.056(2) Uani 1 1 d . U
H4GA H 0.366198 0.571462 0.193108 0.067 Uiso 1 1 calc R U
C5GA C 0.2380(6) 0.3527(6) 0.0860(3) 0.054(2) Uani 1 1 d . U
H5GA H 0.294207 0.315872 0.087174 0.065 Uiso 1 1 calc R U
C6GA C 0.7322(6) 0.6627(6) 0.3948(4) 0.054(2) Uani 1 1 d . U
H6GA H 0.678509 0.704400 0.391915 0.065 Uiso 1 1 calc R U
C8GA C 0.8603(7) -0.1384(6) 0.4612(4) 0.071(3) Uani 1 1 d . U
H8GA H 0.894868 -0.190219 0.459379 0.085 Uiso 1 1 calc R U
C4HA C 0.3315(5) 0.4981(5) 0.1719(3) 0.0345(18) Uani 1 1 d . U
C5IA C 0.6810(6) -0.1048(6) 0.3574(4) 0.053(2) Uani 1 1 d . U
H5IA H 0.704879 -0.142111 0.387585 0.063 Uiso 1 1 calc R U
C6JA C 0.8604(7) -0.0986(7) 0.2821(5) 0.072(3) Uani 1 1 d . U
H6JA H 0.809701 -0.056435 0.268655 0.087 Uiso 1 1 calc R U
C7KA C 0.6772(6) 0.4090(6) 0.0607(4) 0.063(3) Uani 1 1 d . U
H7KA H 0.723257 0.398721 0.039552 0.076 Uiso 1 1 calc R U
C9KA C 1.0343(6) -0.0904(6) 0.1489(3) 0.051(2) Uani 1 1 d . U
C0LA C 0.9702(7) -0.1132(6) 0.1609(4) 0.064(3) Uani 1 1 d . U
H0LA H 0.921942 -0.080615 0.175763 0.077 Uiso 1 1 calc R U
C1LA C 0.7230(7) 0.7486(6) 0.1628(4) 0.071(3) Uani 1 1 d . U
H1LA H 0.729549 0.777851 0.131892 0.085 Uiso 1 1 calc R U
C2LA C 0.4671(5) 0.2362(5) 0.1111(3) 0.040(2) Uani 1 1 d . U
C3LA C 0.8260(5) -0.0038(5) 0.4349(3) 0.047(2) Uani 1 1 d . U
H3LA H 0.839213 0.034988 0.416603 0.057 Uiso 1 1 calc R U
C5HA C 0.8190(6) 0.1287(7) 0.5780(4) 0.063(3) Uani 1 1 d . U
H5HA H 0.860624 0.093934 0.603367 0.076 Uiso 1 1 calc R U
C6HA C 0.3981(6) 0.4147(6) 0.4924(4) 0.066(3) Uani 1 1 d . U
H6HA H 0.368137 0.432231 0.521290 0.079 Uiso 1 1 calc R U
C7HA C 1.1797(6) 0.0248(7) 0.2575(4) 0.071(3) Uani 1 1 d . U
H7HA H 1.188857 0.065033 0.265786 0.085 Uiso 1 1 calc R U
C8HA C 0.6129(6) 0.0067(5) 0.2682(4) 0.056(2) Uani 1 1 d . U
H8HA H 0.591614 0.042778 0.237168 0.067 Uiso 1 1 calc R U
C9HA C 0.4773(6) 0.1445(5) 0.5483(4) 0.051(2) Uani 1 1 d . U
H9HA H 0.457830 0.159521 0.580089 0.061 Uiso 1 1 calc R U
C0IA C 0.9329(6) 0.3125(6) 0.1264(4) 0.058(2) Uani 1 1 d . U
H0IA H 0.946028 0.326675 0.155825 0.070 Uiso 1 1 calc R U
C1IA C 0.8197(7) 0.5592(6) 0.1111(4) 0.065(3) Uani 1 1 d . U
H1IA H 0.825126 0.589875 0.080567 0.078 Uiso 1 1 calc R U
C2IA C 0.8790(7) -0.0820(6) 0.4335(4) 0.070(3) Uani 1 1 d . U
H2IA H 0.926755 -0.095318 0.413798 0.084 Uiso 1 1 calc R U
C3IA C 1.0066(7) 0.0573(7) 0.0526(4) 0.073(3) Uani 1 1 d . U
H3IA H 0.956002 0.053634 0.056043 0.088 Uiso 1 1 calc R U
C4IA C 0.1620(6) 0.3075(7) 0.2362(4) 0.060(3) Uani 1 1 d . U
C6IA C 0.6491(6) -0.1217(6) 0.3182(4) 0.061(3) Uani 1 1 d . U
H6IA H 0.650424 -0.170450 0.320821 0.074 Uiso 1 1 calc R U
C7IA C 1.1101(6) -0.0232(6) 0.2070(4) 0.055(2) Uani 1 1 d . U
C8IA C 0.7841(7) 0.1138(7) 0.0045(4) 0.074(3) Uani 1 1 d . U
H8IA H 0.817099 0.080893 -0.017709 0.089 Uiso 1 1 calc R U
C9IA C 0.8930(6) 0.2302(5) 0.0886(3) 0.049(2) Uani 1 1 d . U
H9IA H 0.878274 0.189422 0.092145 0.059 Uiso 1 1 calc R U
C0JA C 0.9666(5) 0.1395(5) 0.3505(4) 0.047(2) Uani 1 1 d . U
H0JA H 0.967143 0.143228 0.314319 0.056 Uiso 1 1 calc R U
C1JA C 0.8914(5) 0.1615(5) 0.4280(3) 0.047(2) Uani 1 1 d . U
H1JA H 0.840541 0.179945 0.444645 0.057 Uiso 1 1 calc R U
C2JA C 0.8069(6) 0.4072(6) 0.4834(4) 0.056(2) Uani 1 1 d . U
H2JA H 0.758170 0.435012 0.499956 0.068 Uiso 1 1 calc R U
C3JA C 0.5331(5) 0.6536(6) 0.3706(3) 0.048(2) Uani 1 1 d . U
H3JA H 0.558651 0.601413 0.386813 0.058 Uiso 1 1 calc R U
C4JA C 0.4552(6) 0.1835(6) 0.0882(4) 0.059(2) Uani 1 1 d . U
H4JA H 0.460230 0.136872 0.108435 0.071 Uiso 1 1 calc R U
C5JA C 0.1123(6) 0.2660(7) 0.2372(4) 0.074(3) Uani 1 1 d . U
H5JA H 0.123105 0.229102 0.216292 0.089 Uiso 1 1 calc R U
C8JA C 0.9216(7) 0.3309(7) 0.0322(5) 0.081(3) Uani 1 1 d . U
H8JA H 0.926299 0.356293 -0.000964 0.097 Uiso 1 1 calc R U
C9JA C 0.8315(6) 0.5464(6) 0.3679(4) 0.060(3) Uani 1 1 d . U
H9JA H 0.844409 0.508282 0.347745 0.072 Uiso 1 1 calc R U
C0KA C 0.5326(6) 0.4825(6) 0.0737(4) 0.062(3) Uani 1 1 d . U
H0KA H 0.480185 0.522938 0.061407 0.074 Uiso 1 1 calc R U
C1KA C 0.4117(8) 0.7412(6) 0.1919(5) 0.080(3) Uani 1 1 d . U
H1KA H 0.373406 0.790415 0.197278 0.096 Uiso 1 1 calc R U
C2KA C 0.3377(6) 0.1332(6) 0.2143(4) 0.056(2) Uani 1 1 d . U
H2KA H 0.358126 0.142900 0.243172 0.067 Uiso 1 1 calc R U
C3KA C 0.6571(6) 0.6737(6) 0.2097(4) 0.062(3) Uani 1 1 d . U
H3KA H 0.620454 0.651330 0.209703 0.074 Uiso 1 1 calc R U
C4KA C 0.4403(7) 0.3203(7) 0.0270(4) 0.068(3) Uani 1 1 d . U
H4KA H 0.434210 0.367347 0.006883 0.082 Uiso 1 1 calc R U
C5KA C 0.8942(7) 0.5400(7) 0.4013(5) 0.070(3) Uani 1 1 d . U
H5KA H 0.948480 0.499320 0.403670 0.084 Uiso 1 1 calc R U
C6KA C 0.6874(5) 0.3651(6) 0.1103(3) 0.049(2) Uani 1 1 d . U
H6KA H 0.740102 0.324950 0.122444 0.059 Uiso 1 1 calc R U
C8KA C 0.9365(7) 0.3513(7) 0.0763(5) 0.077(3) Uani 1 1 d . U
H8KA H 0.949758 0.392996 0.073035 0.093 Uiso 1 1 calc R U
C1 C 1.1081(6) -0.1424(6) 0.1259(4) 0.066(3) Uani 1 1 d . U
H1 H 1.151413 -0.128604 0.116217 0.079 Uiso 1 1 calc R U
C2 C 0.7680(7) 0.7383(7) 0.2065(4) 0.074(3) Uani 1 1 d . U
H2 H 0.807526 0.757755 0.205509 0.089 Uiso 1 1 calc R U
C3 C 0.4349(7) 0.2005(7) 0.0331(4) 0.071(3) Uani 1 1 d . U
H3 H 0.425527 0.165572 0.017625 0.085 Uiso 1 1 calc R U
C4 C 0.6807(6) 0.2076(6) 0.0699(4) 0.058(3) Uani 1 1 d . U
H4 H 0.644544 0.238536 0.092193 0.069 Uiso 1 1 calc R U
C5 C 0.9515(6) 0.3213(6) 0.4346(4) 0.064(3) Uani 1 1 d . U
H5 H 1.000302 0.292862 0.418272 0.077 Uiso 1 1 calc R U
C6 C 0.3335(8) 0.0334(7) 0.3663(4) 0.071(3) Uani 1 1 d . U
H6 H 0.325123 -0.010926 0.376640 0.086 Uiso 1 1 calc R U
C7 C 1.1554(6) -0.0951(6) 0.2343(4) 0.066(3) Uani 1 1 d . U
H7 H 1.147443 -0.136099 0.226501 0.079 Uiso 1 1 calc R U
C8 C 0.2795(6) 0.1716(7) 0.3533(4) 0.066(3) Uani 1 1 d . U
H8 H 0.233398 0.219475 0.353985 0.080 Uiso 1 1 calc R U
C9 C 0.1434(7) 0.3634(7) 0.2667(4) 0.075(3) Uani 1 1 d . U
H9 H 0.176173 0.390044 0.265364 0.090 Uiso 1 1 calc R U
C10 C 0.9569(7) 0.3421(6) 0.4810(5) 0.074(3) Uani 1 1 d . U
H10 H 1.009901 0.327321 0.496112 0.089 Uiso 1 1 calc R U
C11 C 1.0287(8) 0.0857(7) 0.0029(4) 0.077(3) Uani 1 1 d . U
H11 H 0.993735 0.097123 -0.026349 0.092 Uiso 1 1 calc R U
C12 C 0.4295(7) 0.2677(7) 0.0037(4) 0.074(3) Uani 1 1 d . U
H12 H 0.418512 0.278108 -0.032301 0.088 Uiso 1 1 calc R U
C14 C 0.9997(7) -0.1504(6) 0.3166(5) 0.079(3) Uani 1 1 d . U
H14 H 1.045612 -0.143118 0.325399 0.095 Uiso 1 1 calc R U
C16 C 0.7634(7) 0.5302(6) 0.1114(4) 0.066(3) Uani 1 1 d . U
H16 H 0.730679 0.540138 0.081353 0.080 Uiso 1 1 calc R U
C17 C 1.0956(9) 0.0961(8) -0.0028(5) 0.090(3) Uani 1 1 d . U
H17 H 1.105402 0.120907 -0.034686 0.108 Uiso 1 1 calc R U
C18 C 0.2718(7) 0.0986(7) 0.3654(4) 0.075(3) Uani 1 1 d . U
H18 H 0.219008 0.100771 0.372682 0.090 Uiso 1 1 calc R U
C19 C 0.0744(6) 0.3804(8) 0.3002(4) 0.083(3) Uani 1 1 d . U
H19 H 0.062033 0.417408 0.321152 0.100 Uiso 1 1 calc R U
C20 C 0.4140(7) 0.0240(7) 0.3526(4) 0.069(3) Uani 1 1 d . U
H20 H 0.457844 -0.025027 0.351666 0.082 Uiso 1 1 calc R U
C21 C 0.6148(7) -0.0658(6) 0.2747(5) 0.073(3) Uani 1 1 d . U
H21 H 0.591452 -0.077012 0.247934 0.087 Uiso 1 1 calc R U
C22 C 0.4413(8) 0.7307(7) 0.1432(5) 0.086(3) Uani 1 1 d . U
H22 H 0.424666 0.773381 0.115745 0.104 Uiso 1 1 calc R U
C23 C 0.2551(9) 0.1770(8) 0.1361(5) 0.101(4) Uani 1 1 d . U
H23 H 0.217078 0.216781 0.110946 0.121 Uiso 1 1 calc R U
C24 C 0.7934(6) 0.2050(6) 0.5725(4) 0.060(3) Uani 1 1 d . U
H24 H 0.818325 0.223094 0.594059 0.071 Uiso 1 1 calc R U
C25 C 1.1139(8) -0.2129(7) 0.1182(5) 0.085(3) Uani 1 1 d . U
H25 H 1.162811 -0.247177 0.104783 0.102 Uiso 1 1 calc R U
C26 C 0.7928(7) -0.1207(6) 0.4912(4) 0.068(3) Uani 1 1 d . U
H26 H 0.782899 -0.160570 0.511031 0.081 Uiso 1 1 calc R U
C27 C 0.0271(8) 0.3418(9) 0.3010(5) 0.095(4) Uani 1 1 d . U
H27 H -0.019251 0.354744 0.322018 0.114 Uiso 1 1 calc R U
C28 C 0.3650(8) 0.0583(7) 0.2078(5) 0.078(3) Uani 1 1 d . U
H28 H 0.400157 0.018500 0.234168 0.094 Uiso 1 1 calc R U
C29 C 0.3448(10) 0.0388(8) 0.1665(5) 0.104(4) Uani 1 1 d . U
H29 H 0.367785 -0.012463 0.161458 0.124 Uiso 1 1 calc R U
C30 C 0.4947(8) 0.6588(7) 0.1344(5) 0.078(3) Uani 1 1 d . U
H30 H 0.512897 0.652216 0.100822 0.093 Uiso 1 1 calc R U
C31 C 0.8852(7) 0.3848(6) 0.5064(4) 0.070(3) Uani 1 1 d . U
H31 H 0.890026 0.398005 0.538228 0.084 Uiso 1 1 calc R U
C33 C 0.8711(8) 0.5996(7) 0.4320(5) 0.079(3) Uani 1 1 d . U
H33 H 0.911818 0.598561 0.454072 0.095 Uiso 1 1 calc R U
C34 C 1.2124(7) -0.1098(7) 0.2730(5) 0.080(3) Uani 1 1 d . U
H34 H 1.243553 -0.159888 0.291957 0.096 Uiso 1 1 calc R U
C36 C 0.7908(7) 0.6578(7) 0.4298(4) 0.070(3) Uani 1 1 d . U
H36 H 0.776014 0.693798 0.451898 0.084 Uiso 1 1 calc R U
C37 C 1.2222(7) -0.0475(8) 0.2831(5) 0.084(3) Uani 1 1 d . U
H37 H 1.261209 -0.056821 0.309649 0.101 Uiso 1 1 calc R U
C39 C 0.9765(8) -0.1836(7) 0.1513(5) 0.086(3) Uani 1 1 d . U
H39 H 0.932884 -0.197592 0.158928 0.104 Uiso 1 1 calc R U
C6LA C 1.1503(9) 0.0705(9) 0.0378(5) 0.107(4) Uani 1 1 d . U
H6LA H 1.202994 0.069639 0.032408 0.129 Uiso 1 1 calc R U
C8LA C 1.0069(9) -0.2252(8) 0.3252(6) 0.111(4) Uani 1 1 d . U
H8LA H 1.056768 -0.267533 0.339507 0.133 Uiso 1 1 calc R U
C0MA C 0.0432(7) 0.2858(9) 0.2732(5) 0.096(4) Uani 1 1 d . U
H0MA H 0.010221 0.259227 0.276904 0.115 Uiso 1 1 calc R U
C4LA C 1.0516(8) -0.2332(7) 0.1295(5) 0.090(3) Uani 1 1 d . U
H4LA H 1.057269 -0.280510 0.122953 0.108 Uiso 1 1 calc R U
C5LA C 1.1313(8) 0.0443(8) 0.0896(5) 0.097(4) Uani 1 1 d . U
H5LA H 1.167186 0.033850 0.118235 0.117 Uiso 1 1 calc R U
C7LA C 0.9380(10) -0.2357(9) 0.3119(7) 0.122(4) Uani 1 1 d . U
H7LA H 0.940382 -0.285196 0.319124 0.146 Uiso 1 1 calc R U
C9LA C 0.2851(11) 0.1020(9) 0.1302(6) 0.127(5) Uani 1 1 d . U
H9LA H 0.265901 0.091540 0.101177 0.152 Uiso 1 1 calc R U
C9AA C 0.8658(8) -0.1725(7) 0.2879(6) 0.095(4) Uani 1 1 d . U
H9AA H 0.821557 -0.179712 0.275812 0.113 Uiso 1 1 calc R U
Cl1 Cl 1.2344(2) 0.2187(3) -0.01165(16) 0.1281(15) Uani 1 1 d . .
Cl2 Cl 1.0750(3) 0.3085(3) -0.06786(17) 0.1276(15) Uani 1 1 d . .
C3BA C 1.1264(7) 0.2711(8) -0.0073(5) 0.095(4) Uani 1 1 d . U
H3BA H 1.104545 0.237367 0.012968 0.114 Uiso 1 1 calc R U
H3BB H 1.115259 0.313421 0.010975 0.114 Uiso 1 1 calc R U

loop_
_atom_site_aniso_label
_atom_site_aniso_U_11
_atom_site_aniso_U_22
_atom_site_aniso_U_33
_atom_site_aniso_U_23
_atom_site_aniso_U_13
_atom_site_aniso_U_12
Se01 0.0241(4) 0.0271(4) 0.0249(4) -0.0049(3) 0.0034(3) -0.0096(3)
Se02 0.0254(4) 0.0315(5) 0.0256(4) -0.0056(3) 0.0022(3) -0.0127(3)
Se03 0.0218(4) 0.0321(5) 0.0279(4) -0.0038(3) 0.0019(3) -0.0119(3)
Se04 0.0321(4) 0.0352(5) 0.0311(4) -0.0093(4) 0.0095(3) -0.0177(4)
Se05 0.0292(4) 0.0296(5) 0.0358(5) -0.0069(4) 0.0027(4) -0.0120(4)
Se06 0.0397(5) 0.0384(5) 0.0294(4) -0.0086(4) 0.0031(4) -0.0238(4)
Se07 0.0340(4) 0.0350(5) 0.0316(5) -0.0063(4) 0.0045(4) -0.0134(4)
Se08 0.0316(4) 0.0383(5) 0.0328(5) -0.0089(4) 0.0081(4) -0.0160(4)
Se09 0.0356(5) 0.0408(5) 0.0334(5) -0.0119(4) 0.0055(4) -0.0165(4)
Se0A 0.0345(5) 0.0467(6) 0.0368(5) -0.0082(4) 0.0035(4) -0.0197(4)
Se0B 0.0318(4) 0.0438(6) 0.0379(5) -0.0009(4) 0.0018(4) -0.0154(4)
Se0C 0.0413(5) 0.0434(6) 0.0370(5) -0.0071(4) 0.0045(4) -0.0195(4)
Se0D 0.0394(5) 0.0586(6) 0.0347(5) -0.0032(4) 0.0026(4) -0.0258(5)
Cu0E 0.0329(5) 0.0368(6) 0.0249(5) 0.0026(4) 0.0033(4) -0.0120(5)
Cu0F 0.0294(5) 0.0384(6) 0.0308(5) -0.0060(5) 0.0023(4) -0.0149(5)
Cu0G 0.0316(5) 0.0339(6) 0.0295(5) -0.0068(4) 0.0042(4) -0.0148(5)
Cu0H 0.0407(6) 0.0333(6) 0.0327(6) -0.0102(5) 0.0065(5) -0.0179(5)
Cu0I 0.0340(6) 0.0417(7) 0.0350(6) -0.0085(5) 0.0054(5) -0.0189(5)
Cu0J 0.0422(6) 0.0412(7) 0.0369(6) -0.0054(5) 0.0025(5) -0.0213(5)
Cu0K 0.0373(6) 0.0430(7) 0.0402(6) -0.0114(5) 0.0089(5) -0.0133(5)
Cu0L 0.0463(6) 0.0414(7) 0.0335(6) -0.0012(5) -0.0049(5) -0.0252(5)
Cu0M 0.0556(7) 0.0352(6) 0.0329(6) -0.0088(5) 0.0095(5) -0.0166(5)
Cu0N 0.0362(6) 0.0455(7) 0.0387(6) -0.0082(5) 0.0049(5) -0.0192(5)
Cu0O 0.0409(6) 0.0492(7) 0.0389(6) -0.0077(5) 0.0061(5) -0.0256(5)
Cu0P 0.0299(5) 0.0571(8) 0.0374(6) -0.0062(5) 0.0060(5) -0.0173(5)
Cu0Q 0.0371(6) 0.0571(8) 0.0382(6) -0.0019(5) 0.0002(5) -0.0274(6)
P00R 0.0328(11) 0.0323(13) 0.0224(11) 0.0000(9) -0.0004(9) -0.0122(10)
P00S 0.0357(12) 0.0310(12) 0.0331(12) -0.0095(10) 0.0043(10) -0.0164(10)
P00T 0.0326(12) 0.0553(17) 0.0397(14) -0.0173(12) 0.0088(10) -0.0145(12)
P00U 0.0423(14) 0.0699(19) 0.0359(14) 0.0038(12) -0.0038(11) -0.0347(13)
C8BA 0.036(4) 0.032(4) 0.024(4) -0.004(3) 0.001(3) -0.015(3)
C9CA 0.049(5) 0.051(5) 0.038(4) -0.011(4) 0.011(4) -0.029(4)
C0DA 0.045(5) 0.034(5) 0.036(4) -0.014(4) 0.017(4) -0.022(4)
C1DA 0.018(3) 0.030(4) 0.037(4) -0.011(3) -0.002(3) -0.010(3)
C2DA 0.040(4) 0.042(5) 0.040(5) 0.002(4) -0.003(4) -0.025(4)
C3DA 0.059(5) 0.050(5) 0.050(5) -0.004(4) 0.007(4) -0.029(4)
C0AA 0.036(4) 0.044(5) 0.036(4) 0.003(4) -0.008(4) -0.006(4)
C1AA 0.038(4) 0.045(5) 0.047(5) 0.000(4) -0.009(4) -0.025(4)
C2AA 0.046(5) 0.037(5) 0.048(5) -0.012(4) -0.002(4) -0.015(4)
C3AA 0.045(5) 0.061(5) 0.039(5) 0.000(4) 0.004(4) -0.029(4)
C4AA 0.049(5) 0.045(5) 0.035(4) 0.002(4) -0.002(4) -0.030(4)
C5AA 0.041(4) 0.031(4) 0.042(5) -0.016(4) 0.004(4) -0.019(4)
C6AA 0.047(5) 0.035(5) 0.060(6) -0.014(4) 0.021(4) -0.019(4)
C7AA 0.060(5) 0.040(5) 0.060(5) -0.003(4) -0.021(4) -0.022(4)
C8AA 0.036(4) 0.047(5) 0.033(4) -0.003(4) 0.010(3) -0.019(4)
C0BA 0.041(4) 0.032(4) 0.031(4) 0.000(4) -0.007(4) -0.008(4)
C1BA 0.045(4) 0.030(4) 0.029(4) -0.003(3) 0.004(3) -0.018(4)
C2BA 0.048(5) 0.053(5) 0.053(5) -0.017(4) 0.015(4) -0.030(4)
C4BA 0.040(4) 0.040(5) 0.034(4) -0.003(4) 0.012(4) -0.015(4)
C5BA 0.067(6) 0.057(5) 0.045(5) 0.002(4) -0.007(4) -0.038(5)
C6BA 0.045(5) 0.045(5) 0.033(4) -0.007(4) 0.013(4) -0.024(4)
C7BA 0.065(6) 0.056(6) 0.050(5) -0.003(4) 0.014(4) -0.038(5)
C9BA 0.084(7) 0.067(6) 0.060(6) -0.010(5) -0.002(5) -0.051(5)
C0CA 0.045(5) 0.040(5) 0.034(5) -0.007(4) 0.011(4) -0.009(4)
C1CA 0.056(5) 0.039(5) 0.052(5) -0.005(4) -0.004(4) -0.015(4)
C2CA 0.065(6) 0.081(7) 0.049(5) -0.029(5) 0.018(4) -0.041(5)
C3CA 0.038(4) 0.072(6) 0.060(5) -0.013(5) -0.018(4) -0.014(5)
C4CA 0.038(4) 0.030(4) 0.041(5) -0.013(4) 0.000(4) -0.016(3)
C5CA 0.039(4) 0.052(5) 0.032(4) -0.012(4) 0.000(4) -0.022(4)
C6CA 0.036(4) 0.037(5) 0.028(4) -0.005(3) 0.005(3) -0.014(4)
C8CA 0.047(5) 0.059(6) 0.056(6) -0.029(5) 0.007(4) -0.010(4)
C4DA 0.056(6) 0.065(6) 0.056(6) 0.005(5) -0.010(5) -0.023(5)
C5EA 0.075(6) 0.075(7) 0.041(5) -0.004(5) 0.012(5) -0.016(5)
C6FA 0.041(5) 0.053(5) 0.061(6) -0.021(5) 0.010(4) -0.013(4)
C7GA 0.037(4) 0.067(6) 0.042(5) -0.004(4) -0.004(4) -0.031(4)
C9GA 0.054(5) 0.061(6) 0.050(5) -0.023(4) 0.012(4) -0.018(5)
C0HA 0.021(4) 0.030(4) 0.033(4) -0.014(3) 0.006(3) -0.003(3)
C2HA 0.053(5) 0.040(5) 0.049(5) 0.010(4) -0.019(4) -0.023(4)
C3HA 0.043(5) 0.049(5) 0.033(4) -0.003(4) 0.002(4) -0.020(4)
C5DA 0.074(6) 0.085(7) 0.034(5) 0.004(4) 0.010(4) -0.037(5)
C6DA 0.070(6) 0.062(6) 0.039(5) -0.017(4) 0.007(4) -0.023(5)
C8DA 0.088(6) 0.080(6) 0.048(5) -0.014(5) 0.015(5) -0.064(5)
C9DA 0.059(5) 0.062(6) 0.053(6) 0.000(5) 0.003(5) -0.027(4)
C0EA 0.031(4) 0.099(7) 0.067(6) -0.027(6) 0.003(4) -0.024(5)
C1EA 0.055(5) 0.081(7) 0.058(5) 0.007(5) 0.004(5) -0.030(5)
C2EA 0.057(5) 0.082(7) 0.043(5) 0.002(5) -0.003(4) -0.027(5)
C3EA 0.056(5) 0.059(6) 0.053(5) -0.006(5) -0.002(5) -0.029(5)
C4EA 0.066(6) 0.061(6) 0.052(5) -0.007(4) 0.006(5) -0.031(5)
C6EA 0.066(6) 0.052(6) 0.068(6) 0.008(5) -0.014(5) -0.029(5)
C7EA 0.050(5) 0.071(6) 0.077(6) -0.024(5) -0.004(5) -0.026(5)
C8EA 0.056(5) 0.077(7) 0.044(5) -0.002(5) -0.011(4) -0.024(5)
C9EA 0.067(6) 0.063(6) 0.052(5) 0.000(5) -0.007(5) -0.027(5)
C0FA 0.061(6) 0.060(6) 0.045(5) 0.002(5) -0.008(4) -0.017(5)
C1FA 0.068(6) 0.063(6) 0.060(6) -0.009(5) 0.022(5) -0.043(5)
C2FA 0.085(7) 0.097(8) 0.046(5) -0.006(5) -0.004(5) -0.046(6)
C3FA 0.060(5) 0.052(5) 0.039(5) -0.014(4) 0.006(4) -0.028(4)
C4FA 0.059(6) 0.050(5) 0.041(5) 0.005(4) 0.015(4) -0.002(5)
C5FA 0.046(5) 0.072(6) 0.055(6) -0.015(5) 0.015(4) -0.031(5)
C7FA 0.058(5) 0.036(5) 0.070(6) -0.021(4) -0.004(5) -0.013(4)
C8FA 0.074(6) 0.060(6) 0.031(5) -0.005(4) 0.003(4) -0.023(5)
C9FA 0.058(6) 0.071(6) 0.052(5) 0.000(5) 0.001(5) -0.022(5)
C0GA 0.051(5) 0.080(7) 0.066(6) 0.000(5) -0.010(4) -0.016(5)
C1GA 0.060(5) 0.066(6) 0.047(5) -0.006(4) 0.004(4) -0.042(5)
C2GA 0.064(6) 0.053(6) 0.066(6) -0.036(5) 0.014(5) -0.015(5)
C3GA 0.040(5) 0.040(5) 0.058(5) -0.019(4) 0.009(4) -0.016(4)
C4GA 0.048(5) 0.053(6) 0.063(5) 0.000(5) -0.009(4) -0.022(4)
C5GA 0.045(5) 0.073(6) 0.038(5) 0.000(4) -0.003(4) -0.024(4)
C6GA 0.063(5) 0.055(6) 0.044(5) -0.010(4) -0.006(4) -0.026(4)
C8GA 0.076(6) 0.044(5) 0.071(7) -0.012(5) -0.031(5) -0.004(5)
C4HA 0.029(4) 0.035(4) 0.041(4) -0.011(4) 0.003(3) -0.014(4)
C5IA 0.070(6) 0.046(5) 0.048(5) -0.006(4) 0.007(4) -0.034(5)
C6JA 0.060(5) 0.062(6) 0.103(7) -0.034(6) 0.033(5) -0.030(5)
C7KA 0.052(5) 0.086(7) 0.037(5) -0.006(5) 0.017(4) -0.020(5)
C9KA 0.048(5) 0.060(6) 0.038(5) -0.008(4) 0.005(4) -0.019(4)
C0LA 0.067(6) 0.051(6) 0.076(6) -0.020(5) 0.010(5) -0.024(5)
C1LA 0.100(7) 0.073(7) 0.055(5) -0.005(5) 0.017(5) -0.055(6)
C2LA 0.033(4) 0.048(5) 0.048(5) -0.012(4) 0.001(4) -0.023(4)
C3LA 0.049(5) 0.047(5) 0.031(5) -0.002(4) -0.008(4) -0.010(4)
C5HA 0.056(6) 0.070(6) 0.061(6) -0.013(5) -0.020(5) -0.023(5)
C6HA 0.053(6) 0.068(6) 0.042(5) -0.019(5) 0.013(4) 0.006(5)
C7HA 0.053(6) 0.076(6) 0.080(7) -0.036(6) -0.004(5) -0.017(5)
C8HA 0.071(6) 0.039(5) 0.064(6) -0.009(4) -0.022(5) -0.028(5)
C9HA 0.054(5) 0.059(6) 0.043(5) -0.008(4) 0.011(4) -0.028(4)
C0IA 0.059(5) 0.065(6) 0.059(5) -0.002(5) 0.007(5) -0.040(5)
C1IA 0.089(7) 0.065(6) 0.050(5) -0.004(5) 0.019(5) -0.048(5)
C2IA 0.067(6) 0.059(6) 0.048(6) -0.013(5) -0.006(5) 0.005(5)
C3IA 0.075(6) 0.083(7) 0.057(6) -0.015(5) 0.012(5) -0.032(6)
C4IA 0.049(5) 0.086(7) 0.046(5) 0.003(5) -0.001(4) -0.038(5)
C6IA 0.068(6) 0.053(5) 0.077(7) -0.007(5) 0.001(5) -0.041(5)
C7IA 0.038(5) 0.063(6) 0.058(6) -0.022(5) 0.005(4) -0.012(4)
C8IA 0.081(7) 0.074(6) 0.049(5) -0.018(5) 0.017(5) -0.016(5)
C9IA 0.056(5) 0.048(5) 0.038(5) -0.010(4) 0.013(4) -0.018(4)
C0JA 0.030(4) 0.067(6) 0.047(5) -0.020(4) 0.006(3) -0.022(4)
C1JA 0.029(4) 0.064(6) 0.040(5) 0.000(4) -0.005(4) -0.015(4)
C2JA 0.060(5) 0.052(6) 0.055(6) -0.020(5) -0.010(5) -0.018(5)
C3JA 0.048(5) 0.053(5) 0.028(4) -0.005(4) 0.001(4) -0.011(4)
C4JA 0.065(6) 0.060(6) 0.051(5) -0.013(4) -0.005(5) -0.026(5)
C5JA 0.047(5) 0.100(7) 0.078(7) 0.011(5) -0.010(5) -0.044(5)
C8JA 0.088(7) 0.072(7) 0.064(6) 0.006(6) 0.029(6) -0.028(6)
C9JA 0.056(5) 0.058(6) 0.067(6) -0.017(5) -0.002(5) -0.025(4)
C0KA 0.054(5) 0.061(6) 0.049(5) 0.005(5) -0.007(4) -0.011(5)
C1KA 0.092(7) 0.044(5) 0.087(7) 0.000(5) -0.029(6) -0.019(5)
C2KA 0.066(6) 0.061(6) 0.047(5) -0.014(4) 0.003(4) -0.032(5)
C3KA 0.071(6) 0.086(7) 0.041(5) -0.008(5) 0.010(4) -0.048(5)
C4KA 0.072(6) 0.079(7) 0.050(5) 0.005(5) 0.003(5) -0.037(5)
C5KA 0.048(5) 0.069(6) 0.093(7) -0.006(5) -0.016(5) -0.027(5)
C6KA 0.039(4) 0.061(6) 0.036(5) -0.002(4) 0.008(4) -0.015(4)
C8KA 0.082(7) 0.067(7) 0.079(7) 0.007(5) 0.020(6) -0.039(5)
C1 0.055(5) 0.067(6) 0.067(6) -0.029(5) 0.008(5) -0.013(5)
C2 0.098(7) 0.093(7) 0.062(6) -0.009(6) 0.017(5) -0.074(6)
C3 0.085(7) 0.081(7) 0.057(6) -0.027(5) -0.001(5) -0.039(6)
C4 0.060(6) 0.070(6) 0.041(5) -0.017(5) 0.005(4) -0.025(5)
C5 0.048(5) 0.058(6) 0.081(7) -0.019(5) 0.002(5) -0.016(5)
C6 0.089(7) 0.069(6) 0.070(6) 0.007(6) -0.007(6) -0.054(5)
C7 0.065(6) 0.065(6) 0.060(6) -0.019(5) -0.016(5) -0.018(5)
C8 0.057(5) 0.084(6) 0.062(6) -0.006(5) 0.003(5) -0.038(5)
C9 0.059(6) 0.106(8) 0.061(6) -0.019(6) 0.007(5) -0.037(6)
C10 0.062(5) 0.061(7) 0.093(7) -0.010(6) -0.024(5) -0.021(5)
C11 0.109(7) 0.076(7) 0.048(5) -0.025(5) 0.008(6) -0.040(6)
C12 0.076(6) 0.100(8) 0.046(5) -0.008(5) 0.002(5) -0.043(6)
C14 0.067(6) 0.051(6) 0.102(8) -0.016(6) 0.017(6) -0.011(5)
C16 0.086(7) 0.079(7) 0.040(5) 0.001(5) 0.003(5) -0.046(5)
C17 0.106(8) 0.106(8) 0.073(6) -0.023(6) 0.022(6) -0.061(7)
C18 0.065(6) 0.100(8) 0.073(7) 0.005(6) 0.007(5) -0.058(5)
C19 0.044(5) 0.137(8) 0.055(6) -0.017(6) 0.003(5) -0.029(5)
C20 0.084(6) 0.062(6) 0.061(6) -0.004(5) -0.001(5) -0.037(5)
C21 0.089(7) 0.060(6) 0.082(6) -0.016(5) -0.022(6) -0.042(5)
C22 0.104(8) 0.067(6) 0.080(6) 0.022(6) -0.038(6) -0.040(6)
C23 0.147(9) 0.077(7) 0.083(7) -0.009(6) -0.040(7) -0.053(7)
C24 0.056(6) 0.071(6) 0.064(6) -0.021(5) -0.003(4) -0.035(5)
C25 0.081(7) 0.076(7) 0.094(8) -0.041(6) 0.001(6) -0.021(6)
C26 0.074(6) 0.043(5) 0.075(7) 0.010(5) -0.032(5) -0.022(5)
C27 0.051(6) 0.150(10) 0.072(7) 0.007(6) 0.002(5) -0.044(6)
C28 0.106(7) 0.068(6) 0.074(7) -0.011(6) 0.005(6) -0.051(6)
C29 0.144(9) 0.083(7) 0.092(8) -0.022(6) -0.009(7) -0.054(7)
C30 0.099(7) 0.084(7) 0.059(6) 0.003(5) -0.003(5) -0.055(6)
C31 0.078(6) 0.064(6) 0.063(6) -0.021(5) -0.021(5) -0.020(5)
C33 0.081(6) 0.092(8) 0.079(7) -0.004(6) -0.027(6) -0.055(6)
C34 0.075(7) 0.077(6) 0.078(7) -0.020(6) -0.023(5) -0.020(6)
C36 0.084(7) 0.079(7) 0.058(6) -0.022(5) -0.012(5) -0.042(5)
C37 0.065(6) 0.088(8) 0.086(7) -0.028(6) -0.019(5) -0.016(6)
C39 0.106(7) 0.072(7) 0.097(8) -0.030(6) 0.019(6) -0.050(6)
C6LA 0.106(8) 0.151(9) 0.088(8) 0.001(7) 0.022(6) -0.088(7)
C8LA 0.100(8) 0.055(6) 0.144(9) -0.024(7) 0.020(7) -0.004(6)
C0MA 0.050(6) 0.128(9) 0.103(8) 0.024(6) -0.015(6) -0.051(6)
C4LA 0.100(8) 0.073(7) 0.103(8) -0.038(6) 0.007(7) -0.035(6)
C5LA 0.087(7) 0.138(9) 0.082(6) -0.013(7) 0.012(6) -0.067(7)
C7LA 0.120(9) 0.070(7) 0.172(10) -0.030(7) 0.039(8) -0.040(6)
C9LA 0.180(10) 0.104(8) 0.112(8) -0.033(7) -0.038(7) -0.068(8)
C9AA 0.089(7) 0.076(7) 0.147(9) -0.045(7) 0.043(6) -0.055(6)
Cl1 0.098(3) 0.190(5) 0.095(3) -0.015(3) 0.011(2) -0.067(3)
Cl2 0.123(3) 0.160(4) 0.113(3) 0.009(3) 0.004(3) -0.088(3)
C3BA 0.078(8) 0.114(10) 0.096(9) -0.036(8) 0.006(7) -0.040(7)

loop_
_atom_type_symbol
_atom_type_description
_atom_type_scat_dispersion_real
_atom_type_scat_dispersion_imag
_atom_type_scat_source
C C 0.0033 0.0016 'International Tables Vol C Tables 4.2.6.8 and 6.1.1.4'
Cl Cl 0.1484 0.1585 'International Tables Vol C Tables 4.2.6.8 and 6.1.1.4'
Cu Cu 0.3201 1.2651 'International Tables Vol C Tables 4.2.6.8 and 6.1.1.4'
H H 0.0000 0.0000 'International Tables Vol C Tables 4.2.6.8 and 6.1.1.4'
P P 0.1023 0.0942 'International Tables Vol C Tables 4.2.6.8 and 6.1.1.4'
Se Se -0.0929 2.2259 'International Tables Vol C Tables 4.2.6.8 and 6.1.1.4'

loop_
_geom_angle_atom_site_label_1
_geom_angle_atom_site_label_2
_geom_angle_atom_site_label_3
_geom_angle
Cu0F Se01 Cu0E 70.89(4)
Cu0F Se01 Cu0L 103.09(4)
Cu0L Se01 Cu0E 139.57(5)
Cu0O Se01 Cu0E 67.89(4)
Cu0O Se01 Cu0F 134.41(5)
Cu0O Se01 Cu0L 95.93(4)
C0HA Se01 Cu0E 111.4(2)
C0HA Se01 Cu0F 104.7(2)
C0HA Se01 Cu0L 108.7(2)
C0HA Se01 Cu0O 107.7(2)
Cu0G Se02 Cu0I 116.53(4)
Cu0G Se02 Cu0M 58.58(3)
Cu0G Se02 Cu0P 154.10(4)
Cu0I Se02 Cu0M 57.95(3)
Cu0I Se02 Cu0P 56.84(3)
Cu0N Se02 Cu0G 118.52(4)
Cu0N Se02 Cu0I 119.28(5)
Cu0N Se02 Cu0M 156.95(4)
Cu0N Se02 Cu0P 62.48(4)
Cu0P Se02 Cu0M 109.38(4)
C8BA Se02 Cu0G 96.6(2)
C8BA Se02 Cu0I 99.6(2)
C8BA Se02 Cu0M 105.4(2)
C8BA Se02 Cu0N 97.7(2)
C8BA Se02 Cu0P 109.0(2)
Cu0F Se03 Cu0E 71.38(4)
Cu0F Se03 Cu0J 136.68(5)
Cu0F Se03 Cu0M 93.89(4)
Cu0J Se03 Cu0E 70.15(4)
Cu0J Se03 Cu0M 100.27(4)
Cu0M Se03 Cu0E 136.25(5)
C1DA Se03 Cu0E 114.7(2)
C1DA Se03 Cu0F 110.0(2)
C1DA Se03 Cu0J 103.6(2)
C1DA Se03 Cu0M 109.1(2)
Cu0G Se04 Cu0H 63.39(4)
Cu0M Se04 Cu0G 67.67(4)
Cu0M Se04 Cu0H 123.19(5)
C0DA Se04 Cu0G 104.1(3)
C0DA Se04 Cu0H 109.1(2)
C0DA Se04 Cu0M 109.2(2)
Cu0G Se05 Cu0H 61.69(4)
Cu0L Se05 Cu0G 70.88(4)
Cu0L Se05 Cu0H 125.45(5)
C1AA Se05 Cu0G 107.2(3)
C1AA Se05 Cu0H 107.1(2)
C1AA Se05 Cu0L 111.5(3)
Cu0J Se06 Cu0E 69.91(4)
Cu0J Se06 Cu0O 131.11(5)
Cu0J Se06 Cu0P 88.92(4)
Cu0O Se06 Cu0E 67.05(4)
Cu0O Se06 Cu0P 99.96(5)
Cu0P Se06 Cu0E 128.29(5)
C5AA Se06 Cu0E 125.8(3)
C5AA Se06 Cu0J 107.8(2)
C5AA Se06 Cu0O 115.6(2)
C5AA Se06 Cu0P 105.3(3)
Cu0F Se07 Cu0H 84.31(4)
C2DA Se07 Cu0F 108.5(3)
C2DA Se07 Cu0H 106.0(2)
Cu0I Se08 Cu0K 63.86(4)
Cu0M Se08 Cu0I 66.76(4)
Cu0M Se08 Cu0K 122.00(5)
C4BA Se08 Cu0I 104.6(3)
C4BA Se08 Cu0K 109.3(3)
C4BA Se08 Cu0M 110.9(3)
Cu0I Se09 Cu0K 63.39(4)
Cu0P Se09 Cu0I 65.11(4)
Cu0P Se09 Cu0K 121.29(5)
C5CA Se09 Cu0I 103.3(3)
C5CA Se09 Cu0K 109.3(2)
C5CA Se09 Cu0P 108.1(3)
Cu0N Se0A Cu0Q 62.97(4)
Cu0P Se0A Cu0N 71.77(4)
Cu0P Se0A Cu0Q 127.71(5)
C2LA Se0A Cu0N 108.9(3)
C2LA Se0A Cu0P 110.4(2)
C2LA Se0A Cu0Q 108.0(3)
Cu0L Se0B Cu0N 66.82(4)
Cu0L Se0B Cu0Q 122.33(5)
Cu0N Se0B Cu0Q 63.68(4)
C4HA Se0B Cu0L 107.7(2)
C4HA Se0B Cu0N 104.4(2)
C4HA Se0B Cu0Q 111.5(3)
Cu0J Se0C Cu0K 91.18(5)
C6AA Se0C Cu0J 109.9(3)
C6AA Se0C Cu0K 106.3(3)
Cu0O Se0D Cu0Q 92.69(4)
C3AA Se0D Cu0O 109.5(3)
C3AA Se0D Cu0Q 106.9(3)
Se01 Cu0E Se03 94.81(4)
Se01 Cu0E Se06 97.78(4)
Se03 Cu0E Se06 96.18(4)
P00R Cu0E Se01 121.49(7)
P00R Cu0E Se03 123.69(7)
P00R Cu0E Se06 116.93(7)
Se01 Cu0F Cu0E 55.84(3)
Se03 Cu0F Se01 101.37(5)
Se03 Cu0F Cu0E 57.00(3)
Se07 Cu0F Se01 119.77(5)
Se07 Cu0F Se03 138.64(5)
Se07 Cu0F Cu0E 145.53(5)
Se02 Cu0G Cu0H 172.22(5)
Se04 Cu0G Se02 120.55(4)
Se04 Cu0G Cu0H 59.10(4)
Se05 Cu0G Se02 119.47(5)
Se05 Cu0G Se04 119.43(5)
Se05 Cu0G Cu0H 62.62(4)
Se04 Cu0H Cu0G 57.52(3)
Se07 Cu0H Se04 109.05(5)
Se07 Cu0H Cu0G 103.99(5)
P00S Cu0H Se04 114.40(7)
P00S Cu0H Se07 113.46(7)
P00S Cu0H Cu0G 141.57(7)
Se02 Cu0I Cu0P 69.44(4)
Se08 Cu0I Se02 119.87(5)
Se08 Cu0I Cu0P 169.43(6)
Se09 Cu0I Se02 121.67(5)
Se09 Cu0I Se08 116.54(5)
Se09 Cu0I Cu0P 56.28(4)
Se03 Cu0J Cu0E 56.80(3)
Se06 Cu0J Se03 107.66(5)
Se06 Cu0J Cu0E 59.81(4)
Se0C Cu0J Se03 110.21(5)
Se0C Cu0J Se06 142.07(6)
Se0C Cu0J Cu0E 146.09(5)
Se08 Cu0K Se09 110.10(5)
Se0C Cu0K Se08 99.50(5)
Se0C Cu0K Se09 105.70(5)
P00T Cu0K Se08 108.85(8)
P00T Cu0K Se09 122.70(8)
P00T Cu0K Se0C 107.40(8)
Se01 Cu0L Cu0N 92.19(5)
Se05 Cu0L Se01 100.71(5)
Se05 Cu0L Cu0N 152.74(5)
Se0B Cu0L Se01 112.80(5)
Se0B Cu0L Se05 134.19(5)
Se0B Cu0L Cu0N 58.03(4)
Se03 Cu0M Cu0I 88.44(4)
Se04 Cu0M Se03 107.91(5)
Se04 Cu0M Se08 128.50(5)
Se04 Cu0M Cu0I 156.05(6)
Se08 Cu0M Se03 108.07(5)
Se08 Cu0M Cu0I 57.80(4)
Se02 Cu0N Cu0Q 173.92(6)
Se0A Cu0N Se02 117.25(5)
Se0A Cu0N Se0B 120.00(5)
Se0A Cu0N Cu0Q 62.51(4)
Se0B Cu0N Se02 122.13(5)
Se0B Cu0N Cu0Q 59.41(4)
Se01 Cu0O Cu0E 57.47(4)
Se06 Cu0O Se01 108.06(5)
Se06 Cu0O Cu0E 61.19(4)
Se0D Cu0O Se01 114.94(5)
Se0D Cu0O Se06 136.86(6)
Se0D Cu0O Cu0E 150.69(5)
Se06 Cu0P Cu0I 98.43(5)
Se09 Cu0P Se06 111.91(5)
Se09 Cu0P Se0A 129.96(6)
Se09 Cu0P Cu0I 58.61(4)
Se0A Cu0P Se06 100.59(4)
Se0A Cu0P Cu0I 151.98(6)
Se0B Cu0Q Se0A 109.85(4)
Se0D Cu0Q Se0A 109.00(5)
Se0D Cu0Q Se0B 91.33(5)
P00U Cu0Q Se0A 104.00(8)
P00U Cu0Q Se0B 126.82(9)
P00U Cu0Q Se0D 114.93(7)
C0BA P00R Cu0E 112.2(3)
C1BA P00R Cu0E 114.8(3)
C1BA P00R C0BA 104.1(4)
C6CA P00R Cu0E 114.4(3)
C6CA P00R C0BA 104.9(4)
C6CA P00R C1BA 105.4(4)
C9CA P00S Cu0H 121.8(3)
C4AA P00S Cu0H 111.7(3)
C4AA P00S C9CA 102.5(4)
C4AA P00S C4CA 104.2(4)
C4CA P00S Cu0H 111.6(3)
C4CA P00S C9CA 103.3(4)
C2CA P00T Cu0K 124.4(4)
C9KA P00T Cu0K 115.8(3)
C9KA P00T C2CA 100.6(4)
C9KA P00T C7IA 105.5(5)
C7IA P00T Cu0K 105.2(3)
C7IA P00T C2CA 103.4(5)
C9BA P00U Cu0Q 111.0(4)
C7GA P00U Cu0Q 122.0(3)
C7GA P00U C9BA 103.2(5)
C4IA P00U Cu0Q 111.9(3)
C4IA P00U C9BA 103.9(5)
C4IA P00U C7GA 103.1(4)
C0AA C8BA Se02 121.4(6)
C0AA C8BA C6KA 119.2(8)
C6KA C8BA Se02 119.3(6)
C8DA C9CA P00S 124.9(7)
C8DA C9CA C3KA 118.1(9)
C3KA C9CA P00S 116.9(7)
C3DA C0DA Se04 117.3(7)
C7BA C0DA Se04 122.7(6)
C7BA C0DA C3DA 119.9(8)
C0JA C1DA Se03 119.3(6)
C1JA C1DA Se03 121.3(6)
C1JA C1DA C0JA 119.4(7)
C3GA C2DA Se07 123.2(7)
C3GA C2DA C2JA 120.9(8)
C2JA C2DA Se07 115.7(7)
C0DA C3DA H3DA 120.5
C0DA C3DA C1FA 118.9(9)
C1FA C3DA H3DA 120.5
C8BA C0AA H0AA 119.7
C8BA C0AA C0KA 120.6(8)
C0KA C0AA H0AA 119.7
C7AA C1AA Se05 118.7(7)
C7AA C1AA C5BA 120.2(9)
C5BA C1AA Se05 121.1(7)
C4CA C2AA H2AA 119.7
C4CA C2AA C7FA 120.5(9)
C7FA C2AA H2AA 119.7
C9DA C3AA Se0D 124.2(7)
C9DA C3AA C8 117.2(9)
C8 C3AA Se0D 118.6(8)
C6GA C4AA P00S 124.5(7)
C9JA C4AA P00S 118.2(7)
C9JA C4AA C6GA 117.2(9)
C3FA C5AA Se06 119.6(7)
C8HA C5AA Se06 118.7(7)
C8HA C5AA C3FA 121.5(8)
C6JA C6AA Se0C 126.0(8)
C6JA C6AA C14 116.0(10)
C14 C6AA Se0C 117.8(8)
C1AA C7AA H7AA 120.0
C1AA C7AA C1KA 120.0(11)
C1KA C7AA H7AA 120.0
C2BA C8AA H8AA 119.6
C2BA C8AA C6CA 120.9(8)
C6CA C8AA H8AA 119.6
C2HA C0BA P00R 123.5(7)
C2HA C0BA C3LA 118.9(8)
C3LA C0BA P00R 117.6(6)
C6BA C1BA P00R 119.6(6)
C6BA C1BA C3HA 117.2(8)
C3HA C1BA P00R 123.2(7)
C8AA C2BA H2BA 120.4
C24 C2BA C8AA 119.2(9)
C24 C2BA H2BA 120.4
C0IA C4BA Se08 119.2(7)
C0IA C4BA C9IA 121.6(8)
C9IA C4BA Se08 119.2(7)
C1AA C5BA H5BA 120.6
C1AA C5BA C30 118.9(10)
C30 C5BA H5BA 120.6
C1BA C6BA H6BA 119.2
C1GA C6BA C1BA 121.7(8)
C1GA C6BA H6BA 119.2
C0DA C7BA H7BA 119.6
C0DA C7BA C16 120.9(9)
C16 C7BA H7BA 119.6
C2KA C9BA P00U 117.0(8)
C23 C9BA P00U 126.3(10)
C23 C9BA C2KA 116.6(11)
C0HA C0CA H0CA 119.4
C0HA C0CA C4FA 121.3(9)
C4FA C0CA H0CA 119.4
C6CA C1CA H1CA 118.7
C6CA C1CA C5HA 122.6(9)
C5HA C1CA H1CA 118.7
C3IA C2CA P00T 115.3(8)
C5LA C2CA P00T 126.1(9)
C5LA C2CA C3IA 118.4(11)
C0EA C3CA H3CA 120.3
C0EA C3CA C8EA 119.4(9)
C8EA C3CA H3CA 120.3
C2AA C4CA P00S 124.8(7)
C2AA C4CA C3JA 117.9(8)
C3JA C4CA P00S 117.1(6)
C6DA C5CA Se09 118.7(7)
C6DA C5CA C4 119.4(8)
C4 C5CA Se09 121.9(7)
C8AA C6CA P00R 119.0(6)
C1CA C6CA P00R 124.4(7)
C1CA C6CA C8AA 116.3(8)
C9GA C8CA H8CA 120.2
C9GA C8CA C7FA 119.6(9)
C7FA C8CA H8CA 120.2
C6EA C4DA H4DA 118.5
C6EA C4DA C9EA 123.1(10)
C9EA C4DA H4DA 118.5
C9IA C5EA H5EA 118.5
C8JA C5EA H5EA 118.5
C8JA C5EA C9IA 123.0(11)
C0HA C6FA H6FA 119.5
C0HA C6FA C2GA 121.0(9)
C2GA C6FA H6FA 119.5
C1EA C7GA P00U 123.3(7)
C5GA C7GA P00U 119.7(7)
C5GA C7GA C1EA 117.0(9)
C8CA C9GA H9GA 119.9
C8CA C9GA C3JA 120.1(9)
C3JA C9GA H9GA 119.9
C0CA C0HA Se01 122.4(6)
C0CA C0HA C6FA 118.7(8)
C6FA C0HA Se01 118.9(6)
C0BA C2HA H2HA 120.4
C0BA C2HA C26 119.3(10)
C26 C2HA H2HA 120.4
C1BA C3HA H3HA 119.1
C9HA C3HA C1BA 121.9(9)
C9HA C3HA H3HA 119.1
C9FA C5DA H5DA 119.4
C8IA C5DA H5DA 119.4
C8IA C5DA C9FA 121.2(9)
C5CA C6DA H6DA 119.7
C5CA C6DA C8IA 120.7(10)
C8IA C6DA H6DA 119.7
C9CA C8DA H8DA 119.3
C9CA C8DA C2 121.5(10)
C2 C8DA H8DA 119.3
C3AA C9DA H9DA 118.7
C20 C9DA C3AA 122.6(10)
C20 C9DA H9DA 118.7
C3CA C0EA H0EA 119.6
C3CA C0EA C0JA 120.9(9)
C0JA C0EA H0EA 119.6
C7GA C1EA H1EA 119.7
C0GA C1EA C7GA 120.5(10)
C0GA C1EA H1EA 119.7
C0FA C2EA H2EA 119.6
C0FA C2EA C5GA 120.7(10)
C5GA C2EA H2EA 119.6
C2LA C3EA H3EA 120.2
C2LA C3EA C4KA 119.6(10)
C4KA C3EA H3EA 120.2
C9EA C4EA H4EA 119.2
C4HA C4EA H4EA 119.2
C4HA C4EA C9EA 121.7(10)
C4DA C6EA H6EA 121.4
C4DA C6EA C4GA 117.3(10)
C4GA C6EA H6EA 121.4
C7HA C7EA H7EA 120.4
C7HA C7EA C7IA 119.1(11)
C7IA C7EA H7EA 120.4
C3CA C8EA H8EA 119.9
C1JA C8EA C3CA 120.2(9)
C1JA C8EA H8EA 119.9
C4DA C9EA C4EA 117.3(10)
C4DA C9EA H9EA 121.4
C4EA C9EA H9EA 121.4
C2EA C0FA H0FA 120.7
C0GA C0FA C2EA 118.5(10)
C0GA C0FA H0FA 120.7
C3DA C1FA H1FA 120.1
C1IA C1FA C3DA 119.8(9)
C1IA C1FA H1FA 120.1
C1LA C2FA H2FA 120.0
C1LA C2FA C3KA 120.1(10)
C3KA C2FA H2FA 120.0
C5AA C3FA H3FA 120.5
C5AA C3FA C5IA 119.0(9)
C5IA C3FA H3FA 120.5
C0CA C4FA H4FA 120.4
C6HA C4FA C0CA 119.2(10)
C6HA C4FA H4FA 120.4
C1GA C5FA H5FA 120.2
C1GA C5FA C9HA 119.6(9)
C9HA C5FA H5FA 120.2
C2AA C7FA H7FA 119.8
C8CA C7FA C2AA 120.3(9)
C8CA C7FA H7FA 119.8
C7KA C8FA H8FA 120.0
C7KA C8FA C0KA 120.1(9)
C0KA C8FA H8FA 120.0
C5DA C9FA H9FA 120.9
C4 C9FA C5DA 118.2(10)
C4 C9FA H9FA 120.9
C1EA C0GA H0GA 119.3
C0FA C0GA C1EA 121.5(10)
C0FA C0GA H0GA 119.3
C6BA C1GA H1GA 119.8
C5FA C1GA C6BA 120.5(9)
C5FA C1GA H1GA 119.8
C6FA C2GA H2GA 121.0
C6HA C2GA C6FA 118.0(10)
C6HA C2GA H2GA 121.0
C2DA C3GA H3GA 120.2
C2DA C3GA C5 119.5(9)
C5 C3GA H3GA 120.2
C6EA C4GA H4GA 118.7
C4HA C4GA C6EA 122.7(10)
C4HA C4GA H4GA 118.7
C7GA C5GA C2EA 121.7(9)
C7GA C5GA H5GA 119.1
C2EA C5GA H5GA 119.1
C4AA C6GA H6GA 118.9
C36 C6GA C4AA 122.2(10)
C36 C6GA H6GA 118.9
C2IA C8GA H8GA 119.4
C26 C8GA H8GA 119.4
C26 C8GA C2IA 121.3(11)
C4EA C4HA Se0B 121.5(7)
C4GA C4HA Se0B 120.6(7)
C4GA C4HA C4EA 117.8(9)
C3FA C5IA H5IA 119.8
C6IA C5IA C3FA 120.3(9)
C6IA C5IA H5IA 119.8
C6AA C6JA H6JA 118.1
C6AA C6JA C9AA 123.8(11)
C9AA C6JA H6JA 118.1
C8FA C7KA H7KA 119.8
C8FA C7KA C6KA 120.4(9)
C6KA C7KA H7KA 119.8
C0LA C9KA P00T 121.4(8)
C0LA C9KA C1 117.5(10)
C1 C9KA P00T 121.1(8)
C9KA C0LA H0LA 119.1
C9KA C0LA C39 121.9(10)
C39 C0LA H0LA 119.1
C2FA C1LA H1LA 119.4
C2 C1LA C2FA 121.2(10)
C2 C1LA H1LA 119.4
C3EA C2LA Se0A 123.7(7)
C3EA C2LA C4JA 120.0(9)
C4JA C2LA Se0A 116.2(7)
C0BA C3LA H3LA 120.0
C2IA C3LA C0BA 120.0(9)
C2IA C3LA H3LA 120.0
C1CA C5HA H5HA 120.6
C24 C5HA C1CA 118.9(10)
C24 C5HA H5HA 120.6
C4FA C6HA H6HA 119.1
C2GA C6HA C4FA 121.9(9)
C2GA C6HA H6HA 119.1
C7EA C7HA H7HA 120.8
C37 C7HA C7EA 118.3(12)
C37 C7HA H7HA 120.8
C5AA C8HA H8HA 121.3
C5AA C8HA C21 117.4(9)
C21 C8HA H8HA 121.3
C3HA C9HA H9HA 120.4
C5FA C9HA C3HA 119.2(9)
C5FA C9HA H9HA 120.4
C4BA C0IA H0IA 120.4
C4BA C0IA C8KA 119.2(10)
C8KA C0IA H0IA 120.4
C1FA C1IA H1IA 119.3
C16 C1IA C1FA 121.5(10)
C16 C1IA H1IA 119.3
C8GA C2IA C3LA 119.7(11)
C8GA C2IA H2IA 120.1
C3LA C2IA H2IA 120.1
C2CA C3IA H3IA 120.3
C2CA C3IA C11 119.5(11)
C11 C3IA H3IA 120.3
C5JA C4IA P00U 121.8(9)
C9 C4IA P00U 116.9(8)
C9 C4IA C5JA 121.2(10)
C5IA C6IA H6IA 120.9
C5IA C6IA C21 118.2(10)
C21 C6IA H6IA 120.9
C7EA C7IA P00T 117.5(8)
C7 C7IA P00T 122.7(9)
C7 C7IA C7EA 119.5(10)
C5DA C8IA C6DA 119.1(10)
C5DA C8IA H8IA 120.5
C6DA C8IA H8IA 120.5
C4BA C9IA C5EA 116.4(9)
C4BA C9IA H9IA 121.8
C5EA C9IA H9IA 121.8
C1DA C0JA C0EA 119.1(8)
C1DA C0JA H0JA 120.5
C0EA C0JA H0JA 120.5
C1DA C1JA C8EA 121.1(8)
C1DA C1JA H1JA 119.5
C8EA C1JA H1JA 119.5
C2DA C2JA H2JA 120.2
C31 C2JA C2DA 119.5(10)
C31 C2JA H2JA 120.2
C4CA C3JA H3JA 119.3
C9GA C3JA C4CA 121.5(9)
C9GA C3JA H3JA 119.3
C2LA C4JA H4JA 120.1
C2LA C4JA C3 119.9(10)
C3 C4JA H4JA 120.1
C4IA C5JA H5JA 122.3
C4IA C5JA C0MA 115.4(12)
C0MA C5JA H5JA 122.3
C5EA C8JA H8JA 121.5
C8KA C8JA C5EA 117.0(11)
C8KA C8JA H8JA 121.5
C4AA C9JA H9JA 118.4
C5KA C9JA C4AA 123.1(10)
C5KA C9JA H9JA 118.4
C0AA C0KA C8FA 119.8(9)
C0AA C0KA H0KA 120.1
C8FA C0KA H0KA 120.1
C7AA C1KA H1KA 120.1
C22 C1KA C7AA 119.9(11)
C22 C1KA H1KA 120.1
C9BA C2KA H2KA 119.4
C28 C2KA C9BA 121.2(11)
C28 C2KA H2KA 119.4
C9CA C3KA C2FA 120.0(10)
C9CA C3KA H3KA 120.0
C2FA C3KA H3KA 120.0
C3EA C4KA H4KA 119.6
C12 C4KA C3EA 120.7(10)
C12 C4KA H4KA 119.6
C9JA C5KA H5KA 121.8
C9JA C5KA C33 116.4(10)
C33 C5KA H5KA 121.8
C8BA C6KA H6KA 120.1
C7KA C6KA C8BA 119.8(8)
C7KA C6KA H6KA 120.1
C0IA C8KA H8KA 118.6
C8JA C8KA C0IA 122.8(11)
C8JA C8KA H8KA 118.6
C9KA C1 H1 120.3
C25 C1 C9KA 119.5(11)
C25 C1 H1 120.3
C8DA C2 H2 120.5
C1LA C2 C8DA 119.0(10)
C1LA C2 H2 120.5
C4JA C3 H3 120.1
C12 C3 C4JA 119.7(11)
C12 C3 H3 120.1
C5CA C4 C9FA 121.3(9)
C5CA C4 H4 119.3
C9FA C4 H4 119.3
C3GA C5 H5 120.3
C10 C5 C3GA 119.4(10)
C10 C5 H5 120.3
C18 C6 H6 118.4
C18 C6 C20 123.2(11)
C20 C6 H6 118.4
C7IA C7 H7 119.1
C7IA C7 C34 121.8(11)
C34 C7 H7 119.1
C3AA C8 H8 121.6
C3AA C8 C18 116.8(10)
C18 C8 H8 121.6
C4IA C9 H9 119.9
C4IA C9 C19 120.1(11)
C19 C9 H9 119.9
C5 C10 H10 119.1
C5 C10 C31 121.7(10)
C31 C10 H10 119.1
C3IA C11 H11 119.0
C17 C11 C3IA 121.9(13)
C17 C11 H11 119.0
C4KA C12 H12 120.0
C3 C12 C4KA 119.9(11)
C3 C12 H12 120.0
C6AA C14 H14 118.9
C8LA C14 C6AA 122.2(12)
C8LA C14 H14 118.9
C7BA C16 H16 120.5
C1IA C16 C7BA 119.0(10)
C1IA C16 H16 120.5
C11 C17 H17 120.8
C11 C17 C6LA 118.5(13)
C6LA C17 H17 120.8
C6 C18 C8 122.7(11)
C6 C18 H18 118.6
C8 C18 H18 118.6
C9 C19 H19 120.5
C27 C19 C9 118.9(13)
C27 C19 H19 120.5
C9DA C20 H20 121.3
C6 C20 C9DA 117.5(11)
C6 C20 H20 121.3
C8HA C21 H21 118.3
C6IA C21 C8HA 123.4(10)
C6IA C21 H21 118.3
C1KA C22 H22 119.7
C30 C22 C1KA 120.6(11)
C30 C22 H22 119.7
C9BA C23 H23 119.7
C9LA C23 C9BA 120.7(13)
C9LA C23 H23 119.7
C2BA C24 H24 119.0
C5HA C24 C2BA 122.0(10)
C5HA C24 H24 119.0
C1 C25 H25 119.0
C4LA C25 C1 122.0(12)
C4LA C25 H25 119.0
C2HA C26 H26 119.6
C8GA C26 C2HA 120.8(10)
C8GA C26 H26 119.6
C19 C27 H27 118.2
C0MA C27 C19 123.6(13)
C0MA C27 H27 118.2
C2KA C28 H28 118.0
C29 C28 C2KA 124.0(13)
C29 C28 H28 118.0
C28 C29 H29 122.6
C28 C29 C9LA 114.8(14)
C9LA C29 H29 122.6
C5BA C30 H30 119.8
C22 C30 C5BA 120.4(12)
C22 C30 H30 119.8
C2JA C31 C10 118.8(10)
C2JA C31 H31 120.6
C10 C31 H31 120.6
C5KA C33 H33 119.1
C36 C33 C5KA 121.7(10)
C36 C33 H33 119.1
C7 C34 H34 121.5
C7 C34 C37 117.1(12)
C37 C34 H34 121.5
C6GA C36 H36 120.4
C33 C36 C6GA 119.3(11)
C33 C36 H36 120.4
C7HA C37 C34 124.1(12)
C7HA C37 H37 118.0
C34 C37 H37 118.0
C0LA C39 H39 121.0
C0LA C39 C4LA 118.1(12)
C4LA C39 H39 121.0
C17 C6LA H6LA 118.8
C17 C6LA C5LA 122.5(13)
C5LA C6LA H6LA 118.8
C14 C8LA H8LA 120.7
C14 C8LA C7LA 118.6(14)
C7LA C8LA H8LA 120.7
C5JA C0MA H0MA 119.7
C27 C0MA C5JA 120.7(12)
C27 C0MA H0MA 119.7
C25 C4LA C39 121.0(13)
C25 C4LA H4LA 119.5
C39 C4LA H4LA 119.5
C2CA C5LA C6LA 118.4(12)
C2CA C5LA H5LA 120.8
C6LA C5LA H5LA 120.8
C8LA C7LA H7LA 120.0
C9AA C7LA C8LA 119.9(14)
C9AA C7LA H7LA 120.0
C23 C9LA C29 122.5(14)
C23 C9LA H9LA 118.8
C29 C9LA H9LA 118.8
C6JA C9AA C7LA 119.1(13)
C6JA C9AA H9AA 120.5
C7LA C9AA H9AA 120.5
Cl1 C3BA H3BA 109.2
Cl1 C3BA H3BB 109.2
Cl2 C3BA Cl1 111.9(7)
Cl2 C3BA H3BA 109.2
Cl2 C3BA H3BB 109.2
H3BA C3BA H3BB 107.9

loop_
_geom_bond_atom_site_label_1
_geom_bond_atom_site_label_2
_geom_bond_distance
Se01 Cu0E 2.5276(12)
Se01 Cu0F 2.4480(12)
Se01 Cu0L 2.4702(12)
Se01 Cu0O 2.4453(13)
Se01 C0HA 1.948(7)
Se02 Cu0G 2.4925(13)
Se02 Cu0I 2.4994(13)
Se02 Cu0M 2.9271(14)
Se02 Cu0N 2.4764(12)
Se02 Cu0P 2.9028(14)
Se02 C8BA 1.939(7)
Se03 Cu0E 2.5542(12)
Se03 Cu0F 2.3873(12)
Se03 Cu0J 2.4397(13)
Se03 Cu0M 2.4632(13)
Se03 C1DA 1.921(7)
Se04 Cu0G 2.4505(12)
Se04 Cu0H 2.4926(12)
Se04 Cu0M 2.3583(14)
Se04 C0DA 1.933(8)
Se05 Cu0G 2.4368(12)
Se05 Cu0H 2.6196(13)
Se05 Cu0L 2.3882(13)
Se05 C1AA 1.927(9)
Se06 Cu0E 2.6428(13)
Se06 Cu0J 2.3516(13)
Se06 Cu0O 2.3689(13)
Se06 Cu0P 2.4454(13)
Se06 C5AA 1.961(8)
Se07 Cu0F 2.3109(13)
Se07 Cu0H 2.4548(13)
Se07 C2DA 1.953(8)
Se08 Cu0I 2.4451(12)
Se08 Cu0K 2.5186(14)
Se08 Cu0M 2.3795(13)
Se08 C4BA 1.950(8)
Se09 Cu0I 2.4423(13)
Se09 Cu0K 2.5528(13)
Se09 Cu0P 2.3799(13)
Se09 C5CA 1.936(8)
Se0A Cu0N 2.4086(14)
Se0A Cu0P 2.3909(13)
Se0A Cu0Q 2.6240(14)
Se0A C2LA 1.920(9)
Se0B Cu0L 2.3827(13)
Se0B Cu0N 2.4628(13)
Se0B Cu0Q 2.5307(15)
Se0B C4HA 1.911(8)
Se0C Cu0J 2.3162(14)
Se0C Cu0K 2.4589(14)
Se0C C6AA 1.895(9)
Se0D Cu0O 2.3174(13)
Se0D Cu0Q 2.4543(14)
Se0D C3AA 1.882(9)
Cu0E P00R 2.225(2)
Cu0G Cu0H 2.5973(14)
Cu0H P00S 2.253(2)
Cu0I Cu0P 2.5954(14)
Cu0K P00T 2.255(2)
Cu0L Cu0N 2.6689(15)
Cu0N Cu0Q 2.6349(14)
Cu0Q P00U 2.254(3)
P00R C0BA 1.820(8)
P00R C1BA 1.815(8)
P00R C6CA 1.787(8)
P00S C9CA 1.828(8)
P00S C4AA 1.803(9)
P00S C4CA 1.808(8)
P00T C2CA 1.871(10)
P00T C9KA 1.770(10)
P00T C7IA 1.845(10)
P00U C9BA 1.845(11)
P00U C7GA 1.819(9)
P00U C4IA 1.811(10)
C8BA C0AA 1.361(10)
C8BA C6KA 1.383(10)
C9CA C8DA 1.372(12)
C9CA C3KA 1.378(12)
C0DA C3DA 1.374(11)
C0DA C7BA 1.365(12)
C1DA C0JA 1.387(10)
C1DA C1JA 1.356(11)
C2DA C3GA 1.364(11)
C2DA C2JA 1.397(12)
C3DA H3DA 0.9300
C3DA C1FA 1.401(12)
C0AA H0AA 0.9300
C0AA C0KA 1.371(12)
C1AA C7AA 1.370(12)
C1AA C5BA 1.384(12)
C2AA H2AA 0.9300
C2AA C4CA 1.379(11)
C2AA C7FA 1.396(12)
C3AA C9DA 1.402(13)
C3AA C8 1.428(12)
C4AA C6GA 1.403(12)
C4AA C9JA 1.388(12)
C5AA C3FA 1.362(12)
C5AA C8HA 1.348(11)
C6AA C6JA 1.345(13)
C6AA C14 1.428(13)
C7AA H7AA 0.9300
C7AA C1KA 1.389(13)
C8AA H8AA 0.9300
C8AA C2BA 1.386(12)
C8AA C6CA 1.407(11)
C0BA C2HA 1.383(11)
C0BA C3LA 1.408(11)
C1BA C6BA 1.373(11)
C1BA C3HA 1.382(11)
C2BA H2BA 0.9300
C2BA C24 1.382(13)
C4BA C0IA 1.351(12)
C4BA C9IA 1.384(12)
C5BA H5BA 0.9300
C5BA C30 1.401(13)
C6BA H6BA 0.9300
C6BA C1GA 1.368(11)
C7BA H7BA 0.9300
C7BA C16 1.390(12)
C9BA C2KA 1.381(13)
C9BA C23 1.372(14)
C0CA H0CA 0.9300
C0CA C0HA 1.337(11)
C0CA C4FA 1.376(11)
C1CA H1CA 0.9300
C1CA C6CA 1.388(11)
C1CA C5HA 1.392(13)
C2CA C3IA 1.385(14)
C2CA C5LA 1.332(14)
C3CA H3CA 0.9300
C3CA C0EA 1.350(13)
C3CA C8EA 1.379(13)
C4CA C3JA 1.406(11)
C5CA C6DA 1.364(12)
C5CA C4 1.373(12)
C8CA H8CA 0.9300
C8CA C9GA 1.372(13)
C8CA C7FA 1.388(13)
C4DA H4DA 0.9300
C4DA C6EA 1.337(13)
C4DA C9EA 1.349(13)
C5EA H5EA 0.9300
C5EA C9IA 1.425(13)
C5EA C8JA 1.364(15)
C6FA H6FA 0.9300
C6FA C0HA 1.383(12)
C6FA C2GA 1.387(12)
C7GA C1EA 1.402(13)
C7GA C5GA 1.373(12)
C9GA H9GA 0.9300
C9GA C3JA 1.375(12)
C2HA H2HA 0.9300
C2HA C26 1.408(13)
C3HA H3HA 0.9300
C3HA C9HA 1.379(11)
C5DA H5DA 0.9300
C5DA C9FA 1.381(14)
C5DA C8IA 1.372(14)
C6DA H6DA 0.9300
C6DA C8IA 1.380(13)
C8DA H8DA 0.9300
C8DA C2 1.402(13)
C9DA H9DA 0.9300
C9DA C20 1.397(13)
C0EA H0EA 0.9300
C0EA C0JA 1.393(12)
C1EA H1EA 0.9300
C1EA C0GA 1.398(13)
C2EA H2EA 0.9300
C2EA C0FA 1.383(13)
C2EA C5GA 1.387(12)
C3EA H3EA 0.9300
C3EA C2LA 1.359(12)
C3EA C4KA 1.415(13)
C4EA H4EA 0.9300
C4EA C9EA 1.429(13)
C4EA C4HA 1.354(12)
C6EA H6EA 0.9300
C6EA C4GA 1.427(13)
C7EA H7EA 0.9300
C7EA C7HA 1.372(13)
C7EA C7IA 1.406(14)
C8EA H8EA 0.9300
C8EA C1JA 1.366(11)
C9EA H9EA 0.9300
C0FA H0FA 0.9300
C0FA C0GA 1.349(13)
C1FA H1FA 0.9300
C1FA C1IA 1.364(14)
C2FA H2FA 0.9300
C2FA C1LA 1.349(14)
C2FA C3KA 1.408(13)
C3FA H3FA 0.9300
C3FA C5IA 1.408(12)
C4FA H4FA 0.9300
C4FA C6HA 1.356(14)
C5FA H5FA 0.9300
C5FA C1GA 1.366(12)
C5FA C9HA 1.377(12)
C7FA H7FA 0.9300
C8FA H8FA 0.9300
C8FA C7KA 1.347(13)
C8FA C0KA 1.375(13)
C9FA H9FA 0.9300
C9FA C4 1.377(13)
C0GA H0GA 0.9300
C1GA H1GA 0.9300
C2GA H2GA 0.9300
C2GA C6HA 1.347(14)
C3GA H3GA 0.9300
C3GA C5 1.396(12)
C4GA H4GA 0.9300
C4GA C4HA 1.334(12)
C5GA H5GA 0.9300
C6GA H6GA 0.9300
C6GA C36 1.367(13)
C8GA H8GA 0.9300
C8GA C2IA 1.358(15)
C8GA C26 1.346(14)
C5IA H5IA 0.9300
C5IA C6IA 1.344(13)
C6JA H6JA 0.9300
C6JA C9AA 1.381(14)
C7KA H7KA 0.9300
C7KA C6KA 1.377(12)
C9KA C0LA 1.396(13)
C9KA C1 1.441(12)
C0LA H0LA 0.9300
C0LA C39 1.396(14)
C1LA H1LA 0.9300
C1LA C2 1.346(14)
C2LA C4JA 1.374(12)
C3LA H3LA 0.9300
C3LA C2IA 1.397(13)
C5HA H5HA 0.9300
C5HA C24 1.330(13)
C6HA H6HA 0.9300
C7HA H7HA 0.9300
C7HA C37 1.322(15)
C8HA H8HA 0.9300
C8HA C21 1.378(13)
C9HA H9HA 0.9300
C0IA H0IA 0.9300
C0IA C8KA 1.393(13)
C1IA H1IA 0.9300
C1IA C16 1.346(13)
C2IA H2IA 0.9300
C3IA H3IA 0.9300
C3IA C11 1.416(14)
C4IA C5JA 1.434(13)
C4IA C9 1.383(15)
C6IA H6IA 0.9300
C6IA C21 1.358(14)
C7IA C7 1.337(13)
C8IA H8IA 0.9300
C9IA H9IA 0.9300
C0JA H0JA 0.9300
C1JA H1JA 0.9300
C2JA H2JA 0.9300
C2JA C31 1.378(13)
C3JA H3JA 0.9300
C4JA H4JA 0.9300
C4JA C3 1.430(13)
C5JA H5JA 0.9300
C5JA C0MA 1.464(16)
C8JA H8JA 0.9300
C8JA C8KA 1.355(16)
C9JA H9JA 0.9300
C9JA C5KA 1.385(13)
C0KA H0KA 0.9300
C1KA H1KA 0.9300
C1KA C22 1.367(16)
C2KA H2KA 0.9300
C2KA C28 1.362(14)
C3KA H3KA 0.9300
C4KA H4KA 0.9300
C4KA C12 1.368(15)
C5KA H5KA 0.9300
C5KA C33 1.433(15)
C6KA H6KA 0.9300
C8KA H8KA 0.9300
C1 H1 0.9300
C1 C25 1.386(15)
C2 H2 0.9300
C3 H3 0.9300
C3 C12 1.353(14)
C4 H4 0.9300
C5 H5 0.9300
C5 C10 1.361(14)
C6 H6 0.9300
C6 C18 1.251(15)
C6 C20 1.393(14)
C7 H7 0.9300
C7 C34 1.352(13)
C8 H8 0.9300
C8 C18 1.466(14)
C9 H9 0.9300
C9 C19 1.421(14)
C10 H10 0.9300
C10 C31 1.392(15)
C11 H11 0.9300
C11 C17 1.285(15)
C12 H12 0.9300
C14 H14 0.9300
C14 C8LA 1.381(16)
C16 H16 0.9300
C17 H17 0.9300
C17 C6LA 1.326(17)
C18 H18 0.9300
C19 H19 0.9300
C19 C27 1.349(17)
C20 H20 0.9300
C21 H21 0.9300
C22 H22 0.9300
C22 C30 1.355(16)
C23 H23 0.9300
C23 C9LA 1.355(17)
C24 H24 0.9300
C25 H25 0.9300
C25 C4LA 1.333(16)
C26 H26 0.9300
C27 H27 0.9300
C27 C0MA 1.341(18)
C28 H28 0.9300
C28 C29 1.317(15)
C29 H29 0.9300
C29 C9LA 1.420(18)
C30 H30 0.9300
C31 H31 0.9300
C33 H33 0.9300
C33 C36 1.364(15)
C34 H34 0.9300
C34 C37 1.374(16)
C36 H36 0.9300
C37 H37 0.9300
C39 H39 0.9300
C39 C4LA 1.423(16)
C6LA H6LA 0.9300
C6LA C5LA 1.430(16)
C8LA H8LA 0.9300
C8LA C7LA 1.390(19)
C0MA H0MA 0.9300
C4LA H4LA 0.9300
C5LA H5LA 0.9300
C7LA H7LA 0.9300
C7LA C9AA 1.387(18)
C9LA H9LA 0.9300
C9AA H9AA 0.9300
Cl1 C3BA 1.732(12)
Cl2 C3BA 1.713(13)
C3BA H3BA 0.9700
C3BA H3BB 0.9700

loop_
_geom_torsion_atom_site_label_1
_geom_torsion_atom_site_label_2
_geom_torsion_atom_site_label_3
_geom_torsion_atom_site_label_4
_geom_torsion
Se02 C8BA C0AA C0KA 177.9(7)
Se02 C8BA C6KA C7KA -178.9(8)
Se03 C1DA C0JA C0EA -178.6(7)
Se03 C1DA C1JA C8EA 179.2(7)
Se04 C0DA C3DA C1FA -179.5(7)
Se04 C0DA C7BA C16 179.8(8)
Se05 C1AA C7AA C1KA -179.6(8)
Se05 C1AA C5BA C30 179.7(7)
Se06 C5AA C3FA C5IA -177.9(6)
Se06 C5AA C8HA C21 179.3(8)
Se07 C2DA C3GA C5 179.8(7)
Se07 C2DA C2JA C31 179.7(8)
Se08 C4BA C0IA C8KA -178.9(8)
Se08 C4BA C9IA C5EA 179.9(7)
Se09 C5CA C6DA C8IA 178.6(8)
Se09 C5CA C4 C9FA 178.1(8)
Se0A C2LA C4JA C3 177.6(8)
Se0C C6AA C6JA C9AA -177.5(9)
Se0C C6AA C14 C8LA 175.1(10)
Se0D C3AA C9DA C20 179.2(8)
Se0D C3AA C8 C18 -179.5(7)
Cu0E P00R C0BA C2HA -138.2(7)
Cu0E P00R C0BA C3LA 38.5(7)
Cu0E P00R C1BA C6BA 50.2(7)
Cu0E P00R C1BA C3HA -127.8(7)
Cu0E P00R C6CA C8AA 38.4(7)
Cu0E P00R C6CA C1CA -135.9(7)
Cu0H P00S C9CA C8DA -131.9(8)
Cu0H P00S C9CA C3KA 50.6(9)
Cu0H P00S C4AA C6GA -137.2(7)
Cu0H P00S C4AA C9JA 46.0(8)
Cu0H P00S C4CA C2AA -140.0(7)
Cu0H P00S C4CA C3JA 36.5(7)
Cu0J Se0C C6AA C6JA 30.0(10)
Cu0J Se0C C6AA C14 -145.6(7)
Cu0K Se0C C6AA C6JA -67.4(9)
Cu0K Se0C C6AA C14 117.0(7)
Cu0K P00T C2CA C3IA -60.4(10)
Cu0K P00T C2CA C5LA 115.6(11)
Cu0K P00T C9KA C0LA 2.9(10)
Cu0K P00T C9KA C1 -179.6(7)
Cu0K P00T C7IA C7EA -63.2(8)
Cu0K P00T C7IA C7 110.1(8)
Cu0O Se0D C3AA C9DA -12.2(9)
Cu0O Se0D C3AA C8 167.2(7)
Cu0Q Se0D C3AA C9DA 86.9(8)
Cu0Q Se0D C3AA C8 -93.7(8)
Cu0Q P00U C9BA C2KA 34.8(9)
Cu0Q P00U C9BA C23 -142.6(11)
Cu0Q P00U C7GA C1EA -113.9(8)
Cu0Q P00U C7GA C5GA 63.0(9)
Cu0Q P00U C4IA C5JA -144.5(8)
Cu0Q P00U C4IA C9 39.1(9)
P00R C0BA C2HA C26 174.8(7)
P00R C0BA C3LA C2IA -173.7(7)
P00R C1BA C6BA C1GA -177.9(7)
P00R C1BA C3HA C9HA 177.2(7)
P00S C9CA C8DA C2 -179.4(9)
P00S C9CA C3KA C2FA 177.0(8)
P00S C4AA C6GA C36 -178.0(8)
P00S C4AA C9JA C5KA 175.8(8)
P00S C4CA C3JA C9GA -178.6(7)
P00T C2CA C3IA C11 179.0(8)
P00T C2CA C5LA C6LA 179.1(10)
P00T C9KA C0LA C39 177.8(9)
P00T C9KA C1 C25 -179.8(9)
P00T C7IA C7 C34 -173.0(9)
P00U C9BA C2KA C28 179.7(8)
P00U C9BA C23 C9LA 178.4(12)
P00U C7GA C1EA C0GA 176.4(8)
P00U C7GA C5GA C2EA -177.0(8)
P00U C4IA C5JA C0MA -177.8(8)
P00U C4IA C9 C19 177.0(8)
C8BA C0AA C0KA C8FA 2.6(16)
C9CA P00S C4AA C6GA 90.8(8)
C9CA P00S C4AA C9JA -86.0(8)
C9CA P00S C4CA C2AA -7.5(8)
C9CA P00S C4CA C3JA 169.0(7)
C9CA C8DA C2 C1LA 4.1(18)
C0DA C3DA C1FA C1IA 0.0(15)
C0DA C7BA C16 C1IA -0.7(16)
C2DA C3GA C5 C10 2.9(15)
C2DA C2JA C31 C10 -1.1(16)
C3DA C0DA C7BA C16 0.3(15)
C3DA C1FA C1IA C16 -0.5(17)
C0AA C8BA C6KA C7KA 2.0(14)
C1AA C7AA C1KA C22 -0.2(17)
C1AA C5BA C30 C22 -0.1(16)
C2AA C4CA C3JA C9GA -1.9(13)
C3AA C9DA C20 C6 -1.5(16)
C3AA C8 C18 C6 2.3(17)
C4AA P00S C9CA C8DA -6.2(10)
C4AA P00S C9CA C3KA 176.4(8)
C4AA P00S C4CA C2AA 99.3(8)
C4AA P00S C4CA C3JA -84.2(7)
C4AA C6GA C36 C33 4.0(16)
C4AA C9JA C5KA C33 0.7(16)
C5AA C3FA C5IA C6IA 0.4(14)
C5AA C8HA C21 C6IA -3.5(17)
C6AA C6JA C9AA C7LA 5(2)
C6AA C14 C8LA C7LA 0(2)
C7AA C1AA C5BA C30 2.3(14)
C7AA C1KA C22 C30 2.4(19)
C8AA C2BA C24 C5HA -2.3(15)
C0BA P00R C1BA C6BA -72.9(7)
C0BA P00R C1BA C3HA 109.1(7)
C0BA P00R C6CA C8AA 161.7(6)
C0BA P00R C6CA C1CA -12.5(8)
C0BA C2HA C26 C8GA -1.1(15)
C0BA C3LA C2IA C8GA -1.4(15)
C1BA P00R C0BA C2HA -13.5(8)
C1BA P00R C0BA C3LA 163.3(7)
C1BA P00R C6CA C8AA -88.7(7)
C1BA P00R C6CA C1CA 97.1(8)
C1BA C6BA C1GA C5FA 0.2(15)
C1BA C3HA C9HA C5FA 1.0(14)
C2BA C8AA C6CA P00R -174.4(6)
C2BA C8AA C6CA C1CA 0.3(11)
C4BA C0IA C8KA C8JA -2.8(17)
C5BA C1AA C7AA C1KA -2.2(14)
C6BA C1BA C3HA C9HA -0.8(13)
C7BA C0DA C3DA C1FA 0.1(14)
C9BA P00U C7GA C1EA 120.7(9)
C9BA P00U C7GA C5GA -62.4(9)
C9BA P00U C4IA C5JA -24.7(10)
C9BA P00U C4IA C9 158.9(8)
C9BA C2KA C28 C29 5.2(19)
C9BA C23 C9LA C29 -2(3)
C0CA C4FA C6HA C2GA 0.6(16)
C1CA C5HA C24 C2BA 0.8(16)
C2CA P00T C9KA C0LA -134.0(9)
C2CA P00T C9KA C1 43.5(9)
C2CA P00T C7IA C7EA 68.6(9)
C2CA P00T C7IA C7 -118.0(9)
C2CA C3IA C11 C17 -4.3(19)
C3CA C0EA C0JA C1DA -0.1(16)
C3CA C8EA C1JA C1DA -1.3(16)
C4CA P00S C9CA C8DA 101.9(9)
C4CA P00S C9CA C3KA -75.6(8)
C4CA P00S C4AA C6GA -16.6(8)
C4CA P00S C4AA C9JA 166.6(7)
C4CA C2AA C7FA C8CA -2.8(14)
C5CA C6DA C8IA C5DA 4.9(17)
C6CA P00R C0BA C2HA 97.0(8)
C6CA P00R C0BA C3LA -86.2(7)
C6CA P00R C1BA C6BA 176.9(7)
C6CA P00R C1BA C3HA -1.0(8)
C6CA C8AA C2BA C24 1.8(12)
C6CA C1CA C5HA C24 1.4(16)
C8CA C9GA C3JA C4CA 1.7(15)
C4DA C6EA C4GA C4HA -1.1(16)
C5EA C8JA C8KA C0IA 2.4(18)
C6FA C2GA C6HA C4FA -1.4(16)
C7GA P00U C9BA C2KA 167.0(8)
C7GA P00U C9BA C23 -10.4(12)
C7GA P00U C4IA C5JA 82.7(9)
C7GA P00U C4IA C9 -93.7(9)
C7GA C1EA C0GA C0FA 1.0(18)
C9GA C8CA C7FA C2AA 2.6(15)
C0HA C0CA C4FA C6HA -0.4(14)
C0HA C6FA C2GA C6HA 2.1(15)
C2HA C0BA C3LA C2IA 3.2(13)
C3HA C1BA C6BA C1GA 0.2(13)
C5DA C9FA C4 C5CA 1.6(16)
C6DA C5CA C4 C9FA -0.9(15)
C8DA C9CA C3KA C2FA -0.7(16)
C9DA C3AA C8 C18 0.0(14)
C0EA C3CA C8EA C1JA 0.2(17)
C1EA C7GA C5GA C2EA 0.1(15)
C2EA C0FA C0GA C1EA -0.9(18)
C3EA C2LA C4JA C3 -0.8(14)
C3EA C4KA C12 C3 2.7(17)
C6EA C4DA C9EA C4EA -1.9(16)
C6EA C4GA C4HA Se0B -178.9(7)
C6EA C4GA C4HA C4EA 3.8(14)
C7EA C7HA C37 C34 0.2(19)
C7EA C7IA C7 C34 0.2(16)
C8EA C3CA C0EA C0JA 0.4(17)
C9EA C4DA C6EA C4GA 0.2(17)
C9EA C4EA C4HA Se0B 177.1(7)
C9EA C4EA C4HA C4GA -5.6(14)
C0FA C2EA C5GA C7GA -0.1(17)
C1FA C1IA C16 C7BA 0.8(17)
C2FA C1LA C2 C8DA -3.5(19)
C3FA C5AA C8HA C21 3.8(15)
C3FA C5IA C6IA C21 0.0(16)
C4FA C0CA C0HA Se01 177.4(7)
C4FA C0CA C0HA C6FA 1.1(13)
C7FA C2AA C4CA P00S 178.8(7)
C7FA C2AA C4CA C3JA 2.4(13)
C7FA C8CA C9GA C3JA -2.0(15)
C8FA C7KA C6KA C8BA -0.6(16)
C9FA C5DA C8IA C6DA -4.1(18)
C1GA C5FA C9HA C3HA -0.7(15)
C2GA C6FA C0HA Se01 -178.4(7)
C2GA C6FA C0HA C0CA -2.0(13)
C3GA C2DA C2JA C31 3.9(14)
C3GA C5 C10 C31 -0.2(17)
C5GA C7GA C1EA C0GA -0.6(16)
C5GA C2EA C0FA C0GA 0.4(17)
C6GA C4AA C9JA C5KA -1.3(14)
C4HA C4EA C9EA C4DA 4.8(15)
C5IA C6IA C21 C8HA 1.5(18)
C6JA C6AA C14 C8LA -1.0(17)
C7KA C8FA C0KA C0AA -1.1(17)
C9KA P00T C2CA C3IA 71.3(9)
C9KA P00T C2CA C5LA -112.7(12)
C9KA P00T C7IA C7EA 173.8(8)
C9KA P00T C7IA C7 -12.9(10)
C9KA C0LA C39 C4LA 1.1(18)
C9KA C1 C25 C4LA 2.9(19)
C0LA C9KA C1 C25 -2.1(15)
C0LA C39 C4LA C25 0(2)
C1LA C2FA C3KA C9CA 1.2(17)
C2LA C3EA C4KA C12 -2.0(16)
C2LA C4JA C3 C12 1.5(16)
C3LA C0BA C2HA C26 -2.0(13)
C5HA C1CA C6CA P00R 172.5(8)
C5HA C1CA C6CA C8AA -1.9(13)
C7HA C7EA C7IA P00T 173.6(8)
C7HA C7EA C7IA C7 0.1(15)
C8HA C5AA C3FA C5IA -2.4(14)
C9HA C5FA C1GA C6BA 0.1(15)
C0IA C4BA C9IA C5EA -1.0(13)
C2IA C8GA C26 C2HA 3.1(17)
C3IA C2CA C5LA C6LA -5(2)
C3IA C11 C17 C6LA 8(2)
C4IA P00U C9BA C2KA -85.6(9)
C4IA P00U C9BA C23 97.0(12)
C4IA P00U C7GA C1EA 12.7(10)
C4IA P00U C7GA C5GA -170.4(8)
C4IA C5JA C0MA C27 3.0(17)
C4IA C9 C19 C27 -0.8(17)
C7IA P00T C2CA C3IA -179.8(9)
C7IA P00T C2CA C5LA -3.8(12)
C7IA P00T C9KA C0LA 118.8(9)
C7IA P00T C9KA C1 -63.7(9)
C7IA C7EA C7HA C37 -0.3(16)
C7IA C7 C34 C37 -0.2(18)
C8IA C5DA C9FA C4 1.0(17)
C9IA C4BA C0IA C8KA 2.1(15)
C9IA C5EA C8JA C8KA -1.3(17)
C0JA C1DA C1JA C8EA 1.6(14)
C1JA C1DA C0JA C0EA -0.9(14)
C2JA C2DA C3GA C5 -4.8(13)
C4JA C3 C12 C4KA -2.4(17)
C5JA C4IA C9 C19 0.5(16)
C8JA C5EA C9IA C4BA 0.7(15)
C9JA C4AA C6GA C36 -1.2(14)
C9JA C5KA C33 C36 2.2(17)
C0KA C8FA C7KA C6KA 0.2(17)
C1KA C22 C30 C5BA -2.2(19)
C2KA C9BA C23 C9LA 1(2)
C2KA C28 C29 C9LA -5(2)
C3KA C9CA C8DA C2 -2.0(16)
C3KA C2FA C1LA C2 0.9(19)
C4KA C3EA C2LA Se0A -177.2(7)
C4KA C3EA C2LA C4JA 1.0(14)
C5KA C33 C36 C6GA -4.6(18)
C6KA C8BA C0AA C0KA -3.0(14)
C1 C9KA C0LA C39 0.1(16)
C1 C25 C4LA C39 -2(2)
C4 C5CA C6DA C8IA -2.4(15)
C5 C10 C31 C2JA -0.7(18)
C7 C34 C37 C7HA 0(2)
C8 C3AA C9DA C20 -0.2(15)
C9 C4IA C5JA C0MA -1.5(15)
C9 C19 C27 C0MA 2(2)
C11 C17 C6LA C5LA -11(2)
C14 C6AA C6JA C9AA -1.8(16)
C14 C8LA C7LA C9AA 4(2)
C17 C6LA C5LA C2CA 9(2)
C18 C6 C20 C9DA 3.9(18)
C19 C27 C0MA C5JA -4(2)
C20 C6 C18 C8 -4(2)
C23 C9BA C2KA C28 -2.6(16)
C26 C8GA C2IA C3LA -1.8(16)
C28 C29 C9LA C23 4(3)
C8LA C7LA C9AA C6JA -6(2)
C5LA C2CA C3IA C11 2.6(18)

loop_
_smtbx_masks_void_nr
_smtbx_masks_void_average_x
_smtbx_masks_void_average_y
_smtbx_masks_void_average_z
_smtbx_masks_void_volume
_smtbx_masks_void_count_electrons
_smtbx_masks_void_content
1 0.000 0.500 0.500 768.5 257.3 '6 DCM'
2 0.500 0.000 0.000 483.6 197.9 '4 DCM'
